data_7047831
loop_
_publ_author_name
'Kulakova, Alena N.'
'Bilyachenko, Alexey N.'
'Korlyukov, Alexander A.'
'Shul'pina, Lidia S.'
'Bantreil, Xavier'
'Lamaty, Fr\'ed\'eric'
'Shubina, Elena S.'
'Levitsky, Mikhail M.'
'Ikonnikov, Nikolay S.'
'Shul'pin, Georgiy B.'

_publ_section_title
;
 A new &quot;bicycle helmet&quot;-like
 copper(ii),sodiumphenylsilsesquioxane. Synthesis, structure and catalytic
 activity.
;
_journal_issue 44
_journal_name_full 'Dalton transactions (Cambridge, England : 2003)'
_journal_page_first 15666
_journal_page_last 15669
_journal_paper_doi 10.1039/c8dt03209b
_journal_volume 47
_journal_year 2018
_chemical_formula_moiety 'C106 H93 Cu5 N6 Na O25 Si12, H2 O, 2(C4 H8 O), 0.33(O)'
_chemical_formula_sum 'C114 H111 Cu5 N6 Na O28.33 Si12'
_chemical_formula_weight 2696.17
_space_group_crystal_system monoclinic
_space_group_IT_number 14
_space_group_name_Hall '-P 2ybc'
_space_group_name_H-M_alt 'P 1 21/c 1'
_symmetry_space_group_name_Hall '-P 2ybc'
_symmetry_space_group_name_H-M 'P 1 21/c 1'
_atom_sites_solution_hydrogens mixed
_atom_sites_solution_primary dual
_audit_creation_date 2018-06-18
_audit_creation_method
;
Olex2 1.2
(compiled 2018.05.29 svn.r3508 for OlexSys, GUI svn.r5506)
;
_audit_update_record
;
2018-07-01 deposited with the CCDC.
2018-10-16 downloaded from the CCDC.
;
_cell_angle_alpha 90
_cell_angle_beta 105.820(2)
_cell_angle_gamma 90
_cell_formula_units_Z 4
_cell_length_a 28.8235(9)
_cell_length_b 24.5281(8)
_cell_length_c 20.8021(7)
_cell_measurement_reflns_used 9353
_cell_measurement_temperature 120
_cell_measurement_theta_max 71.80
_cell_measurement_theta_min 2.406
_cell_volume 14149.7(8)
_computing_cell_refinement 'SAINT v8.34A (Bruker, 2013)'
_computing_data_reduction 'SAINT v8.34A (Bruker, 2013)'
_computing_molecular_graphics 'Olex2 (Dolomanov et al., 2009)'
_computing_publication_material 'Olex2 (Dolomanov et al., 2009)'
_computing_structure_refinement 'ShelXL (Sheldrick, 2015)'
_computing_structure_solution 'ShelXT (Sheldrick, 2015)'
_diffrn_ambient_temperature 120
_diffrn_measured_fraction_theta_full 0.991
_diffrn_measured_fraction_theta_max 0.981
_diffrn_measurement_device_type 'Bruker APEX-II CCD'
_diffrn_measurement_method '\f and \w scans'
_diffrn_radiation_type CuK\a
_diffrn_radiation_wavelength 1.54178
_diffrn_reflns_av_R_equivalents 0.0702
_diffrn_reflns_av_unetI/netI 0.0345
_diffrn_reflns_Laue_measured_fraction_full 0.991
_diffrn_reflns_Laue_measured_fraction_max 0.981
_diffrn_reflns_limit_h_max 35
_diffrn_reflns_limit_h_min -35
_diffrn_reflns_limit_k_max 30
_diffrn_reflns_limit_k_min -30
_diffrn_reflns_limit_l_max 25
_diffrn_reflns_limit_l_min -25
_diffrn_reflns_number 242229
_diffrn_reflns_point_group_measured_fraction_full 0.991
_diffrn_reflns_point_group_measured_fraction_max 0.981
_diffrn_reflns_theta_full 67.679
_diffrn_reflns_theta_max 72.120
_diffrn_reflns_theta_min 2.405
_diffrn_standards_number 0
_exptl_absorpt_coefficient_mu 2.377
_exptl_absorpt_correction_T_max 0.7536
_exptl_absorpt_correction_T_min 0.5638
_exptl_absorpt_correction_type multi-scan
_exptl_absorpt_process_details
'SADABS-2014/5 (Bruker,2014/5) was used for absorption correction. wR2(int) was 0.1119 before and 0.0666 after correction. The Ratio of minimum to maximum transmission is 0.7481. The \l/2 correction factor is 0.00150.'
_exptl_crystal_colour blue
_exptl_crystal_colour_primary blue
_exptl_crystal_density_diffrn 1.266
_exptl_crystal_description irregular
_exptl_crystal_F_000 5551
_exptl_crystal_size_max 0.5
_exptl_crystal_size_mid 0.25
_exptl_crystal_size_min 0.15
_refine_diff_density_max 1.734
_refine_diff_density_min -0.800
_refine_diff_density_rms 0.119
_refine_ls_extinction_method none
_refine_ls_goodness_of_fit_ref 1.012
_refine_ls_hydrogen_treatment constr
_refine_ls_matrix_type full
_refine_ls_number_parameters 1315
_refine_ls_number_reflns 27370
_refine_ls_number_restraints 7
_refine_ls_restrained_S_all 1.012
_refine_ls_R_factor_all 0.1013
_refine_ls_R_factor_gt 0.0910
_refine_ls_shift/su_max 0.001
_refine_ls_shift/su_mean 0.000
_refine_ls_structure_factor_coef Fsqd
_refine_ls_weighting_details 'w=1/[\s^2^(Fo^2^)+(0.0807P)^2^+127.4361P] where P=(Fo^2^+2Fc^2^)/3'
_refine_ls_weighting_scheme calc
_refine_ls_wR_factor_gt 0.2299
_refine_ls_wR_factor_ref 0.2395
_reflns_Friedel_coverage 0.000
_reflns_number_gt 23778
_reflns_number_total 27370
_reflns_threshold_expression 'I > 2\s(I)'
_cod_data_source_file c8dt03209b2.cif
_cod_data_source_block 760
_cod_depositor_comments 'Adding full bibliography for 7047831.cif.'
_cod_database_code 7047831
_shelxl_version_number 2014/6
_shelx_space_group_comment
;
The symmetry employed for this shelxl refinement is uniquely defined
by the following loop, which should always be used as a source of
symmetry information in preference to the above space-group names.
They are only intended as comments.
;
_shelx_estimated_absorpt_t_max 0.717
_shelx_estimated_absorpt_t_min 0.383
_olex2_refinement_description
;
1. Fixed Uiso
 At 1.2 times of:
  All C(H) groups, All C(H,H) groups
 At 1.5 times of:
  All O(H) groups, All O(H,H) groups
2. Restrained distances
 C17-O10
 1.43 with sigma of 0.005
 C18-C17
 1.53 with sigma of 0.005
 C114-Si11
 1.89 with sigma of 0.02
3. Uiso/Uaniso restraints and constraints
C113 \\sim C119: within 1.7A with sigma of 0.04 and sigma for terminal atoms of
0.08
C112 \\sim C118: within 1.7A with sigma of 0.04 and sigma for terminal atoms of
0.08
C111 \\sim C140: within 1.7A with sigma of 0.04 and sigma for terminal atoms of
0.08
C110 \\sim C116: within 1.7A with sigma of 0.04 and sigma for terminal atoms of
0.08
C109 \\sim C141: within 1.7A with sigma of 0.04 and sigma for terminal atoms of
0.08
C108 \\sim C114: within 1.7A with sigma of 0.04 and sigma for terminal atoms of
0.08
Uiso(C114) = Uiso(C108)
Uiso(C113) = Uiso(C119)
Uiso(C112) = Uiso(C118)
Uiso(C117) = Uiso(C111)
Uiso(C116) = Uiso(C110)
Uiso(C115) = Uiso(C109)
4. Others
 Sof(C126)=Sof(C127)=Sof(H127)=Sof(C128)=Sof(H128)=Sof(C129)=Sof(H129)=
 Sof(C130)=Sof(H130)=Sof(C131)=Sof(H131)=1-FVAR(1)
 Sof(C120)=Sof(C121)=Sof(H121)=Sof(C125)=Sof(H125)=Sof(C122)=Sof(H122)=
 Sof(C123)=Sof(H123)=Sof(C124)=Sof(H124)=FVAR(1)
 Sof(C154)=Sof(H154)=Sof(C155)=Sof(H155)=Sof(C150)=Sof(C151)=Sof(H151)=
 Sof(C152)=Sof(H152)=Sof(C153)=Sof(H153)=1-FVAR(2)
 Sof(C144)=Sof(C145)=Sof(H145)=Sof(C149)=Sof(H149)=Sof(C148)=Sof(H148)=
 Sof(C146)=Sof(H146)=Sof(C147)=Sof(H147)=FVAR(2)
 Sof(C132)=Sof(C137)=Sof(H137)=Sof(C136)=Sof(H136)=Sof(C135)=Sof(H135)=
 Sof(C134)=Sof(H134)=Sof(C133)=Sof(H133)=1-FVAR(3)
 Sof(C138)=Sof(C139)=Sof(H139)=Sof(C141)=Sof(H141)=Sof(C140)=Sof(H140)=
 Sof(C143)=Sof(H143)=Sof(C142)=Sof(H142)=FVAR(3)
 Sof(C163)=Sof(C162)=Sof(H162)=Sof(C169)=Sof(H169)=Sof(C167)=Sof(H167)=
 Sof(C165)=Sof(H165)=Sof(C164)=Sof(H164)=1-FVAR(4)
 Sof(C156)=Sof(C157)=Sof(H157)=Sof(C158)=Sof(H158)=Sof(C161)=Sof(H161)=
 Sof(C159)=Sof(H159)=Sof(C168)=Sof(H168)=FVAR(4)
 Sof(C118)=Sof(H118)=Sof(C119)=Sof(H119)=Sof(C114)=Sof(C115)=Sof(H115)=
 Sof(C116)=Sof(H116)=Sof(C117)=Sof(H117)=1-FVAR(5)
 Sof(C108)=Sof(C109)=Sof(H109)=Sof(C110)=Sof(H110)=Sof(C111)=Sof(H111)=
 Sof(C112)=Sof(H112)=Sof(C113)=Sof(H113)=FVAR(5)
 Sof(C176)=Sof(C177)=Sof(H177)=Sof(C178)=Sof(H178)=Sof(C179)=Sof(H179)=
 Sof(C180)=Sof(H180)=Sof(C60)=Sof(H60)=1-FVAR(6)
 Sof(C173)=Sof(H173)=Sof(C172)=Sof(H172)=Sof(C171)=Sof(H171)=Sof(C170)=
 Sof(C175)=Sof(H175)=Sof(C174)=Sof(H174)=FVAR(6)
 Fixed Sof: O4(0.5) C28(0.5) H28A(0.5) H28B(0.5) C27(0.5) H27A(0.5) H27B(0.5)
 C26(0.5) H26A(0.5) H26B(0.5) C25(0.5) H25A(0.5) H25B(0.5) O9(0.5) C29(0.5)
 H29A(0.5) H29B(0.5) C30(0.5) H30A(0.5) H30B(0.5) C31(0.5) H31A(0.5) H31B(0.5)
 C32(0.5) H32A(0.5) H32B(0.5) O8(0.25) C37(0.25) H37A(0.25) H37B(0.25)
 C38(0.25) H38A(0.25) H38B(0.25) C39(0.25) H39A(0.25) H39B(0.25) C40(0.25)
 H40A(0.25) H40B(0.25) O3(0.5) C21(0.5) H21A(0.5) H21B(0.5) C22(0.5) H22A(0.5)
 H22B(0.5) C23(0.5) H23A(0.5) H23B(0.5) C24(0.5) H24A(0.5) H24B(0.5)
 O11(0.33333) C36(0.25) H36A(0.25) H36B(0.25) C35(0.25) H35A(0.25) H35B(0.25)
 C34(0.25) H34A(0.25) H34B(0.25) C33(0.25) H33A(0.25) H33B(0.25) O7(0.25)
 Fixed Uiso: C27(0.15) C26(0.15) C30(0.15) C38(0.15) C39(0.15) C22(0.15)
5.a Free rotating group:
 O24(H24C,H24D), O4(C28,C27,C26,C25), O9(C29,C30,C31,C32), O8(C37,C38,C39,C40),
  O3(C21,C22,C23,C24,C126,C127,C128,C129,C130,C131,C132,C137,C136,C135,C134,
 C133,O11), C36(C35,C34,C33,O7)
5.b Secondary CH2 refined with riding coordinates:
 C20(H20A,H20B), C19(H19A,H19B), C18(H18A,H18B), C17(H17A,H17B), C28(H28A,
 H28B), C27(H27A,H27B), C26(H26A,H26B), C25(H25A,H25B), C29(H29A,H29B),
 C30(H30A,H30B), C31(H31A,H31B), C32(H32A,H32B), C37(H37A,H37B), C38(H38A,H38B),
  C39(H39A,H39B), C40(H40A,H40B), C21(H21A,H21B), C22(H22A,H22B), C23(H23A,
 H23B), C24(H24A,H24B), C36(H36A,H36B), C35(H35A,H35B), C34(H34A,H34B),
 C33(H33A,H33B)
5.c Aromatic/amide H refined with riding coordinates:
 C71(H71), C98(H98), C78(H78), C58(H58), C67(H67), C65(H65), C46(H46),
 C54(H54), C42(H42), C100(H100), C87(H87), C88(H88), C109(H109), C110(H110),
 C111(H111), C112(H112), C113(H113), C101(H101), C145(H145), C107(H107),
 C44(H44), C99(H99), C149(H149), C70(H70), C43(H43), C45(H45), C86(H86),
 C61(H61), C84(H84), C81(H81), C68(H68), C104(H104), C91(H91), C57(H57),
 C64(H64), C106(H106), C52(H52), C90(H90), C48(H48), C49(H49), C97(H97),
 C85(H85), C121(H121), C69(H69), C62(H62), C50(H50), C79(H79), C80(H80),
 C56(H56), C73(H73), C77(H77), C63(H63), C89(H89), C55(H55), C94(H94), C96(H96),
  C105(H105), C95(H95), C125(H125), C76(H76), C51(H51), C139(H139), C74(H74),
 C122(H122), C141(H141), C148(H148), C173(H173), C172(H172), C171(H171),
 C175(H175), C174(H174), C75(H75), C140(H140), C123(H123), C146(H146),
 C124(H124), C147(H147), C143(H143), C157(H157), C142(H142), C158(H158),
 C161(H161), C159(H159), C168(H168), C127(H127), C128(H128), C129(H129),
 C130(H130), C131(H131), C137(H137), C136(H136), C135(H135), C134(H134),
 C133(H133), C154(H154), C155(H155), C151(H151), C152(H152), C153(H153),
 C162(H162), C169(H169), C167(H167), C165(H165), C164(H164), C118(H118),
 C119(H119), C115(H115), C116(H116), C117(H117), C177(H177), C178(H178),
 C179(H179), C180(H180), C60(H60)
5.d Fitted hexagon refined as free rotating group:
 C108(C109,C110,C111,C112,C113), C173(C172,C171,C170,C175,C174), C154(C155,
 C150,C151,C152,C153), C163(C162,C169,C167,C165,C164), C118(C119,C114,C115,C116,
 C117), C176(C177,C178,C179,C180,C60)
5.e Idealised tetrahedral OH refined as rotating group:
 O36(H36)
;
_olex2_submission_special_instructions 'No special instructions were received'

loop_
_space_group_symop_operation_xyz
'x, y, z'
'-x, y+1/2, -z+1/2'
'-x, -y, -z'
'x, -y-1/2, z-1/2'

loop_
_atom_site_label
_atom_site_type_symbol
_atom_site_fract_x
_atom_site_fract_y
_atom_site_fract_z
_atom_site_U_iso_or_equiv
_atom_site_adp_type
_atom_site_occupancy
_atom_site_site_symmetry_order
_atom_site_calc_flag
_atom_site_refinement_flags_posn
_atom_site_refinement_flags_adp
_atom_site_refinement_flags_occupancy
_atom_site_disorder_assembly
_atom_site_disorder_group
Cu4 Cu -0.19660(3) -0.59764(3) -0.65258(4) 0.03002(19) Uani 1 1 d . . . . .
Cu5 Cu -0.25297(3) -0.68818(3) -0.73364(4) 0.03045(19) Uani 1 1 d . . . . .
Cu1 Cu -0.39958(3) -0.52790(4) -0.56625(4) 0.0345(2) Uani 1 1 d . . . . .
Cu2 Cu -0.33619(3) -0.48121(4) -0.65051(4) 0.0358(2) Uani 1 1 d . . . . .
Cu3 Cu -0.12944(3) -0.51480(4) -0.57389(4) 0.0364(2) Uani 1 1 d . . . . .
Si10 Si -0.31494(5) -0.71736(6) -0.64018(7) 0.0273(3) Uani 1 1 d . . . . .
Si9 Si -0.20908(5) -0.71175(6) -0.57982(7) 0.0281(3) Uani 1 1 d . . . . .
Si8 Si -0.16671(5) -0.61501(6) -0.49289(7) 0.0296(3) Uani 1 1 d . . . . .
Si3 Si -0.25681(6) -0.56382(6) -0.79934(8) 0.0310(3) Uani 1 1 d . . . . .
Si11 Si -0.39510(5) -0.65330(7) -0.60125(8) 0.0314(3) Uani 1 1 d D . . . .
Si7 Si -0.25186(6) -0.56701(7) -0.44832(8) 0.0336(3) Uani 1 1 d . . . . .
Si12 Si -0.41960(6) -0.57276(7) -0.71254(8) 0.0323(3) Uani 1 1 d . . . . .
Si4 Si -0.36091(6) -0.52881(7) -0.79718(8) 0.0337(3) Uani 1 1 d . . . . .
Si6 Si -0.29592(6) -0.45528(7) -0.49224(8) 0.0372(4) Uani 1 1 d . . . . .
Si2 Si -0.18303(6) -0.48485(7) -0.72554(8) 0.0356(4) Uani 1 1 d . . . . .
Si1 Si -0.16260(7) -0.39905(8) -0.62400(9) 0.0462(4) Uani 1 1 d . . . . .
Si5 Si -0.25821(8) -0.38830(8) -0.58505(9) 0.0490(5) Uani 1 1 d . . . . .
Na1 Na -0.28241(10) -0.42628(11) -0.74802(13) 0.0463(6) Uani 1 1 d . . . . .
O12 O -0.19167(13) -0.67483(15) -0.51251(19) 0.0296(8) Uani 1 1 d . . . . .
O25 O -0.39437(14) -0.52744(16) -0.65818(19) 0.0320(8) Uani 1 1 d . . . . .
O35 O -0.33412(15) -0.48071(17) -0.5565(2) 0.0360(9) Uani 1 1 d . . . . .
O16 O -0.20735(14) -0.67681(16) -0.64448(19) 0.0308(8) Uani 1 1 d . . . . .
O21 O -0.34605(14) -0.68789(16) -0.59559(19) 0.0322(8) Uani 1 1 d . . . . .
O17 O -0.22812(15) -0.60687(16) -0.7459(2) 0.0342(9) Uani 1 1 d . . . . .
O19 O -0.41685(14) -0.63238(17) -0.6784(2) 0.0348(9) Uani 1 1 d . . . . .
O23 O -0.30744(14) -0.67915(16) -0.69833(19) 0.0323(8) Uani 1 1 d . . . . .
O22 O -0.26352(13) -0.73442(15) -0.58754(18) 0.0291(8) Uani 1 1 d . . . . .
O33 O -0.16147(14) -0.58536(16) -0.55946(19) 0.0321(8) Uani 1 1 d . . . . .
O18 O -0.31399(14) -0.56174(17) -0.8067(2) 0.0354(9) Uani 1 1 d . . . . .
O28 O -0.23490(15) -0.50202(17) -0.7774(2) 0.0354(9) Uani 1 1 d . . . . .
O13 O -0.19801(15) -0.57879(17) -0.4544(2) 0.0362(9) Uani 1 1 d . . . . .
O20 O -0.39368(14) -0.57454(17) -0.77301(19) 0.0349(9) Uani 1 1 d . . . . .
O32 O -0.16654(15) -0.52872(17) -0.6661(2) 0.0360(9) Uani 1 1 d . . . . .
O26 O -0.38278(14) -0.60375(17) -0.54964(19) 0.0335(8) Uani 1 1 d . . . . .
O27 O -0.34731(16) -0.47904(16) -0.7466(2) 0.0378(9) Uani 1 1 d . . . . .
O36 O -0.28747(15) -0.59809(19) -0.5108(2) 0.0423(10) Uani 1 1 d . . . . .
H36 H -0.3161 -0.5943 -0.5092 0.063 Uiso 1 1 calc GR . . . .
O14 O -0.26036(15) -0.50168(17) -0.4491(2) 0.0379(9) Uani 1 1 d . . . . .
O15 O -0.26226(17) -0.40888(18) -0.5117(2) 0.0440(10) Uani 1 1 d . . . . .
O24 O -0.27926(17) -0.57401(18) -0.6415(2) 0.0401(10) Uani 1 1 d . . . . .
H24C H -0.2945 -0.5982 -0.6684 0.060 Uiso 1 1 d G . . . .
H24D H -0.2805 -0.5816 -0.6021 0.060 Uiso 1 1 d G . . . .
O30 O -0.19263(17) -0.42506(17) -0.6972(2) 0.0418(10) Uani 1 1 d . . . . .
O34 O -0.2888(2) -0.4250(2) -0.6437(2) 0.0533(13) Uani 1 1 d . . . . .
O29 O -0.2009(2) -0.3883(2) -0.5813(2) 0.0544(13) Uani 1 1 d . . . . .
N5 N -0.41330(19) -0.5222(2) -0.4772(3) 0.0385(11) Uani 1 1 d . . . . .
O31 O -0.11941(18) -0.4393(2) -0.5897(2) 0.0511(12) Uani 1 1 d . . . . .
N4 N -0.29307(19) -0.7007(2) -0.8271(2) 0.0351(11) Uani 1 1 d . . . . .
N3 N -0.2030(2) -0.7217(2) -0.7727(2) 0.0386(11) Uani 1 1 d . . . . .
N1 N -0.09556(19) -0.5047(2) -0.4773(3) 0.0392(12) Uani 1 1 d . . . . .
N6 N -0.43975(19) -0.4588(2) -0.5804(3) 0.0394(12) Uani 1 1 d . . . . .
N2 N -0.06142(18) -0.5601(2) -0.5644(3) 0.0414(12) Uani 1 1 d . . . . .
C53 C -0.2501(2) -0.5800(2) -0.8835(3) 0.0338(12) Uani 1 1 d . . . . .
C144 C -0.1674(6) -0.7697(7) -0.5646(10) 0.034(5) Uiso 0.49(3) 1 d . . P A 1
O10 O -0.5081(2) -0.7442(3) -0.8506(3) 0.0739(17) Uani 1 1 d D . . . .
C103 C -0.2184(2) -0.7336(3) -0.8384(3) 0.0394(14) Uani 1 1 d . . . . .
C71 C -0.1040(2) -0.6139(3) -0.3607(3) 0.0407(14) Uani 1 1 d . . . . .
H71 H -0.1292 -0.5941 -0.3496 0.049 Uiso 1 1 calc R . . . .
C98 C -0.3393(2) -0.6864(3) -0.8500(3) 0.0385(13) Uani 1 1 d . . . . .
H98 H -0.3553 -0.6706 -0.8201 0.046 Uiso 1 1 calc R . . . .
C120 C -0.2537(6) -0.5860(7) -0.3612(8) 0.027(4) Uiso 0.41(2) 1 d . . P B 1
C66 C -0.1091(2) -0.6287(2) -0.4280(3) 0.0352(13) Uani 1 1 d . . . . .
C102 C -0.2701(2) -0.7230(3) -0.8698(3) 0.0389(14) Uani 1 1 d . . . . .
C59 C -0.1385(2) -0.4758(3) -0.7752(3) 0.0396(14) Uani 1 1 d . . . . .
C83 C -0.4545(2) -0.4421(3) -0.5267(3) 0.0429(15) Uani 1 1 d . . . . .
C82 C -0.4408(2) -0.4787(3) -0.4688(3) 0.0424(15) Uani 1 1 d . . . . .
C92 C -0.0499(2) -0.5242(3) -0.4547(3) 0.0433(15) Uani 1 1 d . . . . .
C78 C -0.3970(3) -0.5568(3) -0.4270(3) 0.0447(15) Uani 1 1 d . . . . .
H78 H -0.3772 -0.5864 -0.4328 0.054 Uiso 1 1 calc R . . . .
C58 C -0.2094(2) -0.6064(3) -0.8911(3) 0.0418(14) Uani 1 1 d . . . . .
H58 H -0.1845 -0.6164 -0.8526 0.050 Uiso 1 1 calc R . . . .
C41 C -0.3490(2) -0.7808(2) -0.6724(3) 0.0331(12) Uani 1 1 d . . . . .
C67 C -0.0711(2) -0.6573(2) -0.4411(3) 0.0379(13) Uani 1 1 d . . . . .
H67 H -0.0730 -0.6668 -0.4861 0.046 Uiso 1 1 calc R . . C 1
C65 C -0.0914(2) -0.4595(3) -0.7441(4) 0.0473(16) Uani 1 1 d . . . . .
H65 H -0.0818 -0.4548 -0.6970 0.057 Uiso 1 1 calc R . . . .
C93 C -0.0316(2) -0.5566(3) -0.5019(4) 0.0449(16) Uani 1 1 d . . . . .
C46 C -0.3836(2) -0.7784(3) -0.7344(3) 0.0424(14) Uani 1 1 d . . . . .
H46 H -0.3863 -0.7465 -0.7611 0.051 Uiso 1 1 calc R . . . .
C54 C -0.2856(3) -0.5665(3) -0.9416(3) 0.0451(15) Uani 1 1 d . . . . .
H54 H -0.3139 -0.5484 -0.9380 0.054 Uiso 1 1 calc R . . . .
C42 C -0.3466(2) -0.8278(3) -0.6342(3) 0.0414(14) Uani 1 1 d . . . . .
H42 H -0.3237 -0.8299 -0.5917 0.050 Uiso 1 1 calc R . . . .
C100 C -0.3415(3) -0.7171(3) -0.9594(3) 0.0544(19) Uani 1 1 d . . . . .
H100 H -0.3585 -0.7232 -1.0048 0.065 Uiso 1 1 calc R . . . .
C87 C -0.4482(2) -0.4272(3) -0.6343(3) 0.0450(15) Uani 1 1 d . . . . .
H87 H -0.4375 -0.4390 -0.6714 0.054 Uiso 1 1 calc R . . . .
C88 C -0.1149(3) -0.4762(3) -0.4362(3) 0.0466(15) Uani 1 1 d . . . . .
H88 H -0.1467 -0.4624 -0.4530 0.056 Uiso 1 1 calc R . . D 1
C47 C -0.4851(2) -0.5574(3) -0.7506(3) 0.0412(14) Uani 1 1 d . . . . .
C108 C -0.44233(18) -0.7019(2) -0.5878(2) 0.0388(16) Uiso 0.907(8) 1 d . U P E 1
C109 C -0.4681(2) -0.7326(3) -0.6420(2) 0.077(3) Uiso 0.907(8) 1 d G U P E 1
H109 H -0.4624 -0.7279 -0.6845 0.092 Uiso 0.907(8) 1 calc R . P E 1
C110 C -0.5023(3) -0.7701(3) -0.6339(3) 0.098(4) Uiso 0.907(8) 1 d G U P E 1
H110 H -0.5199 -0.7910 -0.6709 0.117 Uiso 0.907(8) 1 calc R . P E 1
C111 C -0.5106(2) -0.7769(3) -0.5717(4) 0.089(3) Uiso 0.907(8) 1 d G U P E 1
H111 H -0.5339 -0.8025 -0.5661 0.106 Uiso 0.907(8) 1 calc R . P E 1
C112 C -0.4848(2) -0.7462(2) -0.5175(3) 0.053(2) Uiso 0.907(8) 1 d G U P E 1
H112 H -0.4905 -0.7508 -0.4750 0.063 Uiso 0.907(8) 1 calc R . P E 1
C113 C -0.45067(19) -0.7087(2) -0.5256(2) 0.0374(15) Uiso 0.907(8) 1 d G U P E 1
H113 H -0.4330 -0.6877 -0.4886 0.045 Uiso 0.907(8) 1 calc R . P E 1
C101 C -0.2934(3) -0.7314(3) -0.9366(3) 0.0485(16) Uani 1 1 d . . . . .
H101 H -0.2767 -0.7466 -0.9660 0.058 Uiso 1 1 calc R . . . .
C145 C -0.1274(6) -0.7768(7) -0.5078(12) 0.047(4) Uiso 0.49(3) 1 d . . P A 1
H145 H -0.1203 -0.7491 -0.4747 0.056 Uiso 0.49(3) 1 calc R . P A 1
C107 C -0.1559(2) -0.7276(3) -0.7401(3) 0.0429(15) Uani 1 1 d . . . . .
H107 H -0.1452 -0.7191 -0.6939 0.051 Uiso 1 1 calc R . . . .
C44 C -0.4112(3) -0.8686(3) -0.7191(4) 0.0514(18) Uani 1 1 d . . . . .
H44 H -0.4324 -0.8983 -0.7348 0.062 Uiso 1 1 calc R . . . .
C99 C -0.3648(3) -0.6942(3) -0.9167(3) 0.0503(17) Uani 1 1 d . . . . .
H99 H -0.3977 -0.6837 -0.9323 0.060 Uiso 1 1 calc R . . . .
C149 C -0.1752(7) -0.8132(6) -0.6124(11) 0.042(4) Uiso 0.49(3) 1 d . . P A 1
H149 H -0.2026 -0.8119 -0.6503 0.051 Uiso 0.49(3) 1 calc R . P A 1
C70 C -0.0626(3) -0.6277(3) -0.3098(4) 0.0497(17) Uani 1 1 d . . . . .
H70 H -0.0594 -0.6164 -0.2651 0.060 Uiso 1 1 calc R . . . .
C43 C -0.3770(3) -0.8718(3) -0.6572(4) 0.0498(17) Uani 1 1 d . . . . .
H43 H -0.3745 -0.9038 -0.6308 0.060 Uiso 1 1 calc R . . . .
C45 C -0.4140(3) -0.8224(3) -0.7572(3) 0.0518(18) Uani 1 1 d . . . . .
H45 H -0.4371 -0.8205 -0.7997 0.062 Uiso 1 1 calc R . . . .
C72 C -0.3258(2) -0.4206(3) -0.4347(3) 0.0460(16) Uani 1 1 d . . . . .
C86 C -0.4718(3) -0.3781(3) -0.6385(4) 0.0511(17) Uani 1 1 d . . . . .
H86 H -0.4772 -0.3561 -0.6775 0.061 Uiso 1 1 calc R . . . .
C61 C -0.1513(3) -0.4820(3) -0.8445(4) 0.0543(18) Uani 1 1 d . . . . .
H61 H -0.1833 -0.4926 -0.8671 0.065 Uiso 1 1 calc R . . . .
C84 C -0.4790(3) -0.3936(3) -0.5281(3) 0.0532(19) Uani 1 1 d . . . . .
H84 H -0.4897 -0.3826 -0.4907 0.064 Uiso 1 1 calc R . . . .
C81 C -0.4528(3) -0.4719(3) -0.4092(3) 0.0473(16) Uani 1 1 d . . . . .
H81 H -0.4725 -0.4420 -0.4040 0.057 Uiso 1 1 calc R . . . .
C138 C -0.3907(7) -0.5007(8) -0.8809(7) 0.034(4) Uiso 0.46(2) 1 d . . P F 1
C68 C -0.0301(2) -0.6728(3) -0.3909(4) 0.0460(16) Uani 1 1 d . . . . .
H68 H -0.0051 -0.6932 -0.4016 0.055 Uiso 1 1 calc R . . . .
C104 C -0.1866(3) -0.7539(3) -0.8729(4) 0.0485(16) Uani 1 1 d . . . . .
H104 H -0.1981 -0.7639 -0.9185 0.058 Uiso 1 1 calc R . . . .
C91 C -0.0235(3) -0.5143(3) -0.3886(4) 0.056(2) Uani 1 1 d . . . . .
H91 H 0.0087 -0.5274 -0.3726 0.067 Uiso 1 1 calc R . . G 1
C57 C -0.2044(3) -0.6187(3) -0.9544(4) 0.0544(19) Uani 1 1 d . . . . .
H57 H -0.1764 -0.6374 -0.9584 0.065 Uiso 1 1 calc R . . . .
C64 C -0.0581(3) -0.4498(3) -0.7802(4) 0.0556(19) Uani 1 1 d . . . . .
H64 H -0.0263 -0.4384 -0.7578 0.067 Uiso 1 1 calc R . . . .
C106 C -0.1228(3) -0.7457(3) -0.7723(4) 0.0551(19) Uani 1 1 d . . . . .
H106 H -0.0897 -0.7491 -0.7488 0.066 Uiso 1 1 calc R . . . .
C52 C -0.4988(3) -0.5113(4) -0.7891(3) 0.0554(19) Uani 1 1 d . . . . .
H52 H -0.4748 -0.4862 -0.7934 0.067 Uiso 1 1 calc R . . . .
C90 C -0.0446(3) -0.4854(3) -0.3469(4) 0.058(2) Uani 1 1 d . . . . .
H90 H -0.0270 -0.4790 -0.3017 0.069 Uiso 1 1 calc R . . H 1
C48 C -0.5215(2) -0.5919(4) -0.7436(4) 0.0534(19) Uani 1 1 d . . . . .
H48 H -0.5134 -0.6232 -0.7158 0.064 Uiso 1 1 calc R . . . .
C49 C -0.5699(3) -0.5815(5) -0.7767(5) 0.076(3) Uani 1 1 d . . . . .
H49 H -0.5945 -0.6059 -0.7723 0.092 Uiso 1 1 calc R . . . .
C97 C -0.0502(3) -0.5920(3) -0.6078(5) 0.060(2) Uani 1 1 d . . . . .
H97 H -0.0718 -0.5955 -0.6511 0.071 Uiso 1 1 calc R . . . .
C85 C -0.4877(3) -0.3613(3) -0.5844(4) 0.060(2) Uani 1 1 d . . . . .
H85 H -0.5045 -0.3277 -0.5862 0.072 Uiso 1 1 calc R . . . .
C121 C -0.2850(5) -0.6312(6) -0.3522(9) 0.030(4) Uiso 0.41(2) 1 d . . P B 1
H121 H -0.3016 -0.6518 -0.3902 0.036 Uiso 0.41(2) 1 calc R . P B 1
C69 C -0.0263(3) -0.6579(3) -0.3250(4) 0.0520(18) Uani 1 1 d . . . . .
H69 H 0.0012 -0.6685 -0.2904 0.062 Uiso 1 1 calc R . . . .
C62 C -0.1181(3) -0.4730(4) -0.8817(4) 0.069(2) Uani 1 1 d . . . . .
H62 H -0.1273 -0.4778 -0.9288 0.083 Uiso 1 1 calc R . . . .
C50 C -0.5814(3) -0.5354(6) -0.8160(4) 0.084(4) Uani 1 1 d . . . . .
H50 H -0.6141 -0.5281 -0.8391 0.101 Uiso 1 1 calc R . . . .
C79 C -0.4080(3) -0.5512(3) -0.3664(3) 0.0516(17) Uani 1 1 d . . . . .
H79 H -0.3960 -0.5766 -0.3313 0.062 Uiso 1 1 calc R . . . .
C80 C -0.4365(3) -0.5081(3) -0.3576(3) 0.0533(18) Uani 1 1 d . . . . .
H80 H -0.4447 -0.5036 -0.3167 0.064 Uiso 1 1 calc R . . . .
C56 C -0.2389(3) -0.6041(4) -1.0099(4) 0.060(2) Uani 1 1 d . . . . .
H56 H -0.2346 -0.6113 -1.0528 0.072 Uiso 1 1 calc R . . . .
C73 C -0.3208(3) -0.4370(4) -0.3689(4) 0.058(2) Uani 1 1 d . . . . .
H73 H -0.3026 -0.4688 -0.3524 0.069 Uiso 1 1 calc R . . . .
C20 C -0.4801(3) -0.6962(4) -0.8446(4) 0.061(2) Uani 1 1 d . . . . .
H20A H -0.4495 -0.7036 -0.8560 0.073 Uiso 1 1 calc R . . . .
H20B H -0.4724 -0.6820 -0.7984 0.073 Uiso 1 1 calc R . . . .
C77 C -0.3539(3) -0.3739(4) -0.4562(4) 0.064(2) Uani 1 1 d . . . . .
H77 H -0.3589 -0.3617 -0.5009 0.077 Uiso 1 1 calc R . . . .
C63 C -0.0713(3) -0.4568(4) -0.8484(4) 0.065(2) Uani 1 1 d . . . . .
H63 H -0.0484 -0.4507 -0.8729 0.078 Uiso 1 1 calc R . . . .
C19 C -0.5106(3) -0.6552(3) -0.8935(4) 0.060(2) Uani 1 1 d . . . . .
H19A H -0.5102 -0.6191 -0.8721 0.073 Uiso 1 1 calc R . . . .
H19B H -0.4986 -0.6511 -0.9335 0.073 Uiso 1 1 calc R . . . .
C89 C -0.0906(3) -0.4659(3) -0.3702(4) 0.059(2) Uani 1 1 d . . . . .
H89 H -0.1054 -0.4460 -0.3419 0.070 Uiso 1 1 calc R . . I 1
C55 C -0.2806(3) -0.5788(4) -1.0044(4) 0.063(2) Uani 1 1 d . . . . .
H55 H -0.3056 -0.5699 -1.0433 0.075 Uiso 1 1 calc R . . . .
C94 C 0.0130(2) -0.5835(3) -0.4835(4) 0.0544(19) Uani 1 1 d . . . . .
H94 H 0.0341 -0.5790 -0.4400 0.065 Uiso 1 1 calc R . . J 1
C96 C -0.0059(4) -0.6218(4) -0.5917(6) 0.074(3) Uani 1 1 d . . . . .
H96 H 0.0018 -0.6452 -0.6238 0.089 Uiso 1 1 calc R . . . .
C105 C -0.1389(3) -0.7590(3) -0.8401(4) 0.060(2) Uani 1 1 d . . . . .
H105 H -0.1167 -0.7715 -0.8633 0.071 Uiso 1 1 calc R . . . .
C95 C 0.0255(3) -0.6161(3) -0.5289(5) 0.063(2) Uani 1 1 d . . . . .
H95 H 0.0556 -0.6348 -0.5175 0.075 Uiso 1 1 calc R . . . .
C125 C -0.2316(10) -0.5607(8) -0.3066(9) 0.048(5) Uiso 0.41(2) 1 d . . P B 1
H125 H -0.2091 -0.5335 -0.3106 0.058 Uiso 0.41(2) 1 calc R . P B 1
C76 C -0.3745(3) -0.3455(4) -0.4139(5) 0.070(2) Uani 1 1 d . . . . .
H76 H -0.3933 -0.3140 -0.4299 0.084 Uiso 1 1 calc R . . . .
C51 C -0.5465(4) -0.5007(5) -0.8214(4) 0.075(3) Uani 1 1 d . . . . .
H51 H -0.5547 -0.4686 -0.8476 0.090 Uiso 1 1 calc R . . . .
C139 C -0.4076(7) -0.5389(7) -0.9364(8) 0.047(4) Uiso 0.46(2) 1 d . . P F 1
H139 H -0.4045 -0.5770 -0.9283 0.057 Uiso 0.46(2) 1 calc R . P F 1
C74 C -0.3423(4) -0.4074(4) -0.3269(4) 0.076(3) Uani 1 1 d . . . . .
H74 H -0.3385 -0.4194 -0.2823 0.091 Uiso 1 1 calc R . . . .
C156 C -0.2829(5) -0.3150(5) -0.5916(7) 0.060(3) Uiso 0.702(12) 1 d . . P K 1
C122 C -0.2912(6) -0.6449(6) -0.2895(9) 0.037(4) Uiso 0.41(2) 1 d . . P B 1
H122 H -0.3111 -0.6743 -0.2839 0.044 Uiso 0.41(2) 1 calc R . P B 1
C141 C -0.4314(7) -0.4624(7) -1.0112(8) 0.047(4) Uiso 0.46(2) 1 d . U P F 1
H141 H -0.4494 -0.4475 -1.0527 0.056 Uiso 0.46(2) 1 calc R . P F 1
C148 C -0.1438(7) -0.8572(8) -0.6046(13) 0.062(5) Uiso 0.49(3) 1 d . . P A 1
H148 H -0.1478 -0.8840 -0.6386 0.074 Uiso 0.49(3) 1 calc R . P A 1
C173 C -0.0993(5) -0.2318(4) -0.6658(7) 0.082(6) Uiso 0.524(19) 1 d . . P L 1
H173 H -0.0879 -0.1969 -0.6742 0.098 Uiso 0.524(19) 1 calc R . P L 1
C172 C -0.0994(5) -0.2747(5) -0.7096(6) 0.065(5) Uiso 0.524(19) 1 d G . P L 1
H172 H -0.0881 -0.2690 -0.7479 0.078 Uiso 0.524(19) 1 calc R . P L 1
C171 C -0.1161(5) -0.3257(4) -0.6974(6) 0.064(4) Uiso 0.524(19) 1 d G . P L 1
H171 H -0.1161 -0.3550 -0.7273 0.077 Uiso 0.524(19) 1 calc R . P L 1
C170 C -0.1326(5) -0.3340(4) -0.6413(6) 0.054(4) Uiso 0.524(19) 1 d G . P L 1
C175 C -0.1325(6) -0.2911(6) -0.5975(5) 0.075(6) Uiso 0.524(19) 1 d G . P L 1
H175 H -0.1439 -0.2968 -0.5592 0.090 Uiso 0.524(19) 1 calc R . P L 1
C174 C -0.1159(7) -0.2401(5) -0.6098(6) 0.104(8) Uiso 0.524(19) 1 d G . P L 1
H174 H -0.1158 -0.2108 -0.5799 0.124 Uiso 0.524(19) 1 calc R . P L 1
C75 C -0.3685(4) -0.3616(4) -0.3492(5) 0.090(3) Uani 1 1 d . . . . .
H75 H -0.3823 -0.3413 -0.3203 0.108 Uiso 1 1 calc R . . . .
C140 C -0.4286(8) -0.5197(8) -1.0020(10) 0.058(5) Uiso 0.46(2) 1 d . U P F 1
H140 H -0.4403 -0.5441 -1.0383 0.069 Uiso 0.46(2) 1 calc R . P F 1
C18 C -0.5605(3) -0.6791(4) -0.9119(4) 0.075(3) Uani 1 1 d D . . . .
H18A H -0.5695 -0.6926 -0.9585 0.090 Uiso 1 1 calc R . . . .
H18B H -0.5845 -0.6518 -0.9067 0.090 Uiso 1 1 calc R . . . .
C17 C -0.5567(2) -0.7259(4) -0.8625(6) 0.091(3) Uani 1 1 d D . . . .
H17A H -0.5632 -0.7131 -0.8207 0.109 Uiso 1 1 calc R . . . .
H17B H -0.5797 -0.7554 -0.8820 0.109 Uiso 1 1 calc R . . . .
C123 C -0.2661(7) -0.6125(7) -0.2358(9) 0.045(5) Uiso 0.41(2) 1 d . . P B 1
H123 H -0.2690 -0.6206 -0.1925 0.054 Uiso 0.41(2) 1 calc R . P B 1
C146 C -0.0978(6) -0.8233(7) -0.4986(13) 0.059(5) Uiso 0.49(3) 1 d . . P A 1
H146 H -0.0721 -0.8278 -0.4592 0.071 Uiso 0.49(3) 1 calc R . P A 1
C124 C -0.2371(8) -0.5690(8) -0.2433(10) 0.055(5) Uiso 0.41(2) 1 d . . P B 1
H124 H -0.2219 -0.5461 -0.2068 0.066 Uiso 0.41(2) 1 calc R . P B 1
C147 C -0.1071(6) -0.8612(7) -0.5472(12) 0.058(5) Uiso 0.49(3) 1 d . . P A 1
H147 H -0.0869 -0.8925 -0.5412 0.070 Uiso 0.49(3) 1 calc R . P A 1
C143 C -0.3854(7) -0.4486(7) -0.9006(9) 0.054(5) Uiso 0.46(2) 1 d . . P F 1
H143 H -0.3645 -0.4245 -0.8704 0.065 Uiso 0.46(2) 1 calc R . P F 1
C157 C -0.2908(4) -0.2855(5) -0.5414(6) 0.062(3) Uiso 0.702(12) 1 d . . P K 1
H157 H -0.2853 -0.3023 -0.4989 0.074 Uiso 0.702(12) 1 calc R . P K 1
C142 C -0.4095(8) -0.4303(8) -0.9632(10) 0.064(5) Uiso 0.46(2) 1 d . . P F 1
H142 H -0.4101 -0.3922 -0.9716 0.076 Uiso 0.46(2) 1 calc R . P F 1
C158 C -0.3067(5) -0.2307(6) -0.5483(8) 0.082(4) Uiso 0.702(12) 1 d . . P K 1
H158 H -0.3134 -0.2118 -0.5120 0.098 Uiso 0.702(12) 1 calc R . P K 1
C161 C -0.2857(7) -0.2868(8) -0.6521(10) 0.106(6) Uiso 0.702(12) 1 d . . P K 1
H161 H -0.2769 -0.3049 -0.6873 0.127 Uiso 0.702(12) 1 calc R . P K 1
C159 C -0.3121(7) -0.2066(9) -0.6064(11) 0.106(6) Uiso 0.702(12) 1 d . . P K 1
H159 H -0.3237 -0.1701 -0.6111 0.127 Uiso 0.702(12) 1 calc R . P K 1
C168 C -0.3020(9) -0.2307(11) -0.6605(13) 0.136(8) Uiso 0.702(12) 1 d . . P K 1
H168 H -0.3055 -0.2117 -0.7013 0.163 Uiso 0.702(12) 1 calc R . P K 1
O4 O -0.1377(5) -0.3699(5) -0.3013(6) 0.076(3) Uiso 0.5 1 d . . P M -1
C28 C -0.1876(5) -0.3637(10) -0.3019(11) 0.32(4) Uiso 0.5 1 d G . P M -1
H28A H -0.1904 -0.3415 -0.2634 0.386 Uiso 0.5 1 calc R . P M -1
H28B H -0.2025 -0.3998 -0.2995 0.386 Uiso 0.5 1 calc R . P M -1
C27 C -0.2128(5) -0.3351(11) -0.3679(13) 0.150 Uiso 0.5 1 d G . P M -1
H27A H -0.2402 -0.3126 -0.3635 0.180 Uiso 0.5 1 calc R . P M -1
H27B H -0.2243 -0.3617 -0.4046 0.180 Uiso 0.5 1 calc R . P M -1
C26 C -0.1717(8) -0.2996(8) -0.3791(11) 0.150 Uiso 0.5 1 d G . P M -1
H26A H -0.1770 -0.2906 -0.4269 0.180 Uiso 0.5 1 calc R . P M -1
H26B H -0.1681 -0.2655 -0.3528 0.180 Uiso 0.5 1 calc R . P M -1
C25 C -0.1280(6) -0.3373(8) -0.3539(9) 0.104(7) Uiso 0.5 1 d G . P M -1
H25A H -0.1239 -0.3609 -0.3905 0.124 Uiso 0.5 1 calc R . P M -1
H25B H -0.0983 -0.3156 -0.3366 0.124 Uiso 0.5 1 calc R . P M -1
O9 O -0.3425(5) -0.3493(6) -0.7734(7) 0.097(5) Uiso 0.5 1 d . . P N -2
C29 C -0.3786(6) -0.3528(7) -0.7373(8) 0.083(6) Uiso 0.5 1 d G . P N -2
H29A H -0.3649 -0.3419 -0.6901 0.099 Uiso 0.5 1 calc R . P N -2
H29B H -0.3910 -0.3905 -0.7384 0.099 Uiso 0.5 1 calc R . P N -2
C30 C -0.4193(6) -0.3137(10) -0.7723(13) 0.150 Uiso 0.5 1 d G . P N -2
H30A H -0.4361 -0.2987 -0.7407 0.180 Uiso 0.5 1 calc R . P N -2
H30B H -0.4430 -0.3319 -0.8097 0.180 Uiso 0.5 1 calc R . P N -2
C31 C -0.3911(10) -0.2692(7) -0.7977(15) 0.26(3) Uiso 0.5 1 d G . P N -2
H31A H -0.4119 -0.2494 -0.8364 0.312 Uiso 0.5 1 calc R . P N -2
H31B H -0.3763 -0.2428 -0.7620 0.312 Uiso 0.5 1 calc R . P N -2
C32 C -0.3526(8) -0.3031(8) -0.8181(10) 0.126(10) Uiso 0.5 1 d G . P N -2
H32A H -0.3648 -0.3155 -0.8650 0.151 Uiso 0.5 1 calc R . P N -2
H32B H -0.3231 -0.2812 -0.8138 0.151 Uiso 0.5 1 calc R . P N -2
O8 O -0.2849(4) -0.3579(4) -0.8181(5) 0.014(2) Uiso 0.25 1 d . . P N -1
C37 C -0.2402(4) -0.3407(9) -0.8307(13) 0.055(7) Uiso 0.25 1 d G . P N -1
H37A H -0.2319 -0.3650 -0.8639 0.066 Uiso 0.25 1 calc R . P N -1
H37B H -0.2136 -0.3418 -0.7889 0.066 Uiso 0.25 1 calc R . P N -1
C38 C -0.2485(9) -0.2822(11) -0.858(2) 0.150 Uiso 0.25 1 d G . P N -1
H38A H -0.2286 -0.2740 -0.8884 0.180 Uiso 0.25 1 calc R . P N -1
H38B H -0.2415 -0.2552 -0.8209 0.180 Uiso 0.25 1 calc R . P N -1
C39 C -0.3025(10) -0.2835(11) -0.8947(14) 0.150 Uiso 0.25 1 d G . P N -1
H39A H -0.3168 -0.2465 -0.8989 0.180 Uiso 0.25 1 calc R . P N -1
H39B H -0.3082 -0.2999 -0.9397 0.180 Uiso 0.25 1 calc R . P N -1
C40 C -0.3226(5) -0.3197(6) -0.8484(9) 0.025(4) Uiso 0.25 1 d G . P N -1
H40A H -0.3312 -0.2974 -0.8137 0.030 Uiso 0.25 1 calc R . P N -1
H40B H -0.3518 -0.3393 -0.8742 0.030 Uiso 0.25 1 calc R . P N -1
O3 O -0.1993(4) -0.3951(3) -0.3174(3) 0.171(10) Uiso 0.5 1 d . . P O -2
C21 C -0.1610(4) -0.4282(4) -0.2769(3) 0.105(8) Uiso 0.5 1 d G . P O -2
H21A H -0.1292 -0.4143 -0.2791 0.126 Uiso 0.5 1 calc R . P O -2
H21B H -0.1643 -0.4664 -0.2926 0.126 Uiso 0.5 1 calc R . P O -2
C22 C -0.1654(4) -0.4246(4) -0.2051(3) 0.150 Uiso 0.5 1 d G . P O -2
H22A H -0.1337 -0.4287 -0.1719 0.180 Uiso 0.5 1 calc R . P O -2
H22B H -0.1879 -0.4525 -0.1966 0.180 Uiso 0.5 1 calc R . P O -2
C23 C -0.1857(5) -0.3667(4) -0.2040(3) 0.182(16) Uiso 0.5 1 d G . P O -2
H23A H -0.2032 -0.3630 -0.1694 0.219 Uiso 0.5 1 calc R . P O -2
H23B H -0.1599 -0.3389 -0.1965 0.219 Uiso 0.5 1 calc R . P O -2
C24 C -0.2202(5) -0.3624(3) -0.2746(3) 0.24(2) Uiso 0.5 1 d G . P O -2
H24A H -0.2525 -0.3763 -0.2752 0.282 Uiso 0.5 1 calc R . P O -2
H24B H -0.2233 -0.3239 -0.2898 0.282 Uiso 0.5 1 calc R . P O -2
C126 C -0.2624(2) -0.5942(3) -0.3710(3) 0.038(4) Uiso 0.59(2) 1 d G . P B 2
C127 C -0.2906(3) -0.6399(3) -0.3731(3) 0.048(4) Uiso 0.59(2) 1 d G . P B 2
H127 H -0.3024 -0.6597 -0.4135 0.058 Uiso 0.59(2) 1 calc R . P B 2
C128 C -0.3014(3) -0.6561(3) -0.3155(3) 0.058(4) Uiso 0.59(2) 1 d G . P B 2
H128 H -0.3208 -0.6875 -0.3162 0.070 Uiso 0.59(2) 1 calc R . P B 2
C129 C -0.2844(3) -0.6275(3) -0.2570(3) 0.057(4) Uiso 0.59(2) 1 d G . P B 2
H129 H -0.2932 -0.6393 -0.2184 0.068 Uiso 0.59(2) 1 calc R . P B 2
C130 C -0.2549(3) -0.5817(3) -0.2520(3) 0.068(5) Uiso 0.59(2) 1 d G . P B 2
H130 H -0.2426 -0.5633 -0.2106 0.082 Uiso 0.59(2) 1 calc R . P B 2
C131 C -0.2441(2) -0.5638(3) -0.3108(3) 0.056(5) Uiso 0.59(2) 1 d G . P B 2
H131 H -0.2250 -0.5321 -0.3103 0.067 Uiso 0.59(2) 1 calc R . P B 2
C132 C -0.3981(3) -0.5091(3) -0.8833(3) 0.040(5) Uiso 0.54(2) 1 d G . P F 2
C137 C -0.4069(3) -0.4526(3) -0.8967(3) 0.057(4) Uiso 0.54(2) 1 d G . P F 2
H137 H -0.3955 -0.4264 -0.8623 0.068 Uiso 0.54(2) 1 calc R . P F 2
C136 C -0.4320(4) -0.4363(3) -0.9599(3) 0.073(5) Uiso 0.54(2) 1 d G . P F 2
H136 H -0.4383 -0.3987 -0.9693 0.087 Uiso 0.54(2) 1 calc R . P F 2
C135 C -0.4486(4) -0.4759(3) -1.0113(3) 0.062(4) Uiso 0.54(2) 1 d G . P F 2
H135 H -0.4616 -0.4653 -1.0566 0.074 Uiso 0.54(2) 1 calc R . P F 2
C134 C -0.4454(4) -0.5273(3) -0.9940(3) 0.059(4) Uiso 0.54(2) 1 d G . P F 2
H134 H -0.4602 -0.5544 -1.0257 0.071 Uiso 0.54(2) 1 calc R . P F 2
C133 C -0.4205(4) -0.5424(3) -0.9299(3) 0.059(5) Uiso 0.54(2) 1 d G . P F 2
H133 H -0.4196 -0.5801 -0.9191 0.071 Uiso 0.54(2) 1 calc R . P F 2
O11 O -0.3997(4) -0.3793(2) -0.7518(3) 0.068(5) Uiso 0.3333 1 d G . P O -1
C36 C -0.2290(8) -0.3290(9) -0.8112(11) 0.050(7) Uiso 0.25 1 d . . P N -2
H36A H -0.2424 -0.2919 -0.8110 0.060 Uiso 0.25 1 calc R . P N -2
H36B H -0.2110 -0.3385 -0.7649 0.060 Uiso 0.25 1 calc R . P N -2
C35 C -0.1969(9) -0.3301(14) -0.8537(17) 0.123(19) Uiso 0.25 1 d G . P N -2
H35A H -0.1661 -0.3482 -0.8305 0.148 Uiso 0.25 1 calc R . P N -2
H35B H -0.1898 -0.2926 -0.8659 0.148 Uiso 0.25 1 calc R . P N -2
C34 C -0.2230(14) -0.3624(18) -0.9163(14) 0.114(17) Uiso 0.25 1 d G . P N -2
H34A H -0.1999 -0.3815 -0.9360 0.137 Uiso 0.25 1 calc R . P N -2
H34B H -0.2440 -0.3385 -0.9505 0.137 Uiso 0.25 1 calc R . P N -2
C33 C -0.2528(12) -0.4030(11) -0.8875(16) 0.17(3) Uiso 0.25 1 d G . P N -2
H33A H -0.2813 -0.4162 -0.9224 0.202 Uiso 0.25 1 calc R . P N -2
H33B H -0.2331 -0.4345 -0.8663 0.202 Uiso 0.25 1 calc R . P N -2
O7 O -0.2677(6) -0.3675(8) -0.8357(9) 0.048(4) Uiso 0.25 1 d G . P N -2
C154 C -0.0971(3) -0.8243(4) -0.5279(9) 0.052(5) Uiso 0.51(3) 1 d . . P A 2
H154 H -0.0679 -0.8282 -0.4935 0.063 Uiso 0.51(3) 1 calc R . P A 2
C155 C -0.1277(4) -0.7807(4) -0.5266(7) 0.035(4) Uiso 0.51(3) 1 d G . P A 2
H155 H -0.1194 -0.7548 -0.4913 0.042 Uiso 0.51(3) 1 calc R . P A 2
C150 C -0.1706(4) -0.7751(4) -0.5768(7) 0.031(5) Uiso 0.51(3) 1 d G . P A 2
C151 C -0.1828(4) -0.8130(5) -0.6283(6) 0.046(5) Uiso 0.51(3) 1 d G . P A 2
H151 H -0.2121 -0.8091 -0.6627 0.055 Uiso 0.51(3) 1 calc R . P A 2
C152 C -0.1522(4) -0.8565(4) -0.6297(8) 0.063(6) Uiso 0.51(3) 1 d G . P A 2
H152 H -0.1606 -0.8824 -0.6649 0.076 Uiso 0.51(3) 1 calc R . P A 2
C153 C -0.1094(4) -0.8622(4) -0.5794(10) 0.061(5) Uiso 0.51(3) 1 d G . P A 2
H153 H -0.0885 -0.8920 -0.5803 0.073 Uiso 0.51(3) 1 calc R . P A 2
C163 C -0.2721(7) -0.3180(7) -0.6086(11) 0.045(6) Uiso 0.298(12) 1 d . . P K 2
C162 C -0.3133(8) -0.3100(8) -0.6610(10) 0.087(11) Uiso 0.298(12) 1 d G . P K 2
H162 H -0.3289 -0.3402 -0.6864 0.104 Uiso 0.298(12) 1 calc R . P K 2
C169 C -0.3315(7) -0.2577(10) -0.6764(11) 0.089(11) Uiso 0.298(12) 1 d G . P K 2
H169 H -0.3596 -0.2522 -0.7123 0.107 Uiso 0.298(12) 1 calc R . P K 2
C167 C -0.3086(9) -0.2134(7) -0.6393(14) 0.082(11) Uiso 0.298(12) 1 d G . P K 2
H167 H -0.3210 -0.1777 -0.6499 0.099 Uiso 0.298(12) 1 calc R . P K 2
C165 C -0.2674(9) -0.2214(8) -0.5869(14) 0.112(15) Uiso 0.298(12) 1 d G . P K 2
H165 H -0.2517 -0.1912 -0.5615 0.134 Uiso 0.298(12) 1 calc R . P K 2
C164 C -0.2492(7) -0.2737(9) -0.5715(11) 0.087(11) Uiso 0.298(12) 1 d G . P K 2
H164 H -0.2210 -0.2792 -0.5356 0.104 Uiso 0.298(12) 1 calc R . P K 2
C118 C -0.468(2) -0.741(2) -0.491(3) 0.053(2) Uiso 0.093(8) 1 d . U P E 2
H118 H -0.4610 -0.7589 -0.4488 0.063 Uiso 0.093(8) 1 calc R . P E 2
C119 C -0.4347(14) -0.703(2) -0.503(2) 0.0374(15) Uiso 0.093(8) 1 d G U P E 2
H119 H -0.4057 -0.6960 -0.4695 0.045 Uiso 0.093(8) 1 calc R . P E 2
C114 C -0.4444(13) -0.677(2) -0.564(2) 0.0388(16) Uiso 0.093(8) 1 d DG U P E 2
C115 C -0.4868(18) -0.688(3) -0.614(2) 0.077(3) Uiso 0.093(8) 1 d G . P E 2
H115 H -0.4934 -0.6701 -0.6555 0.092 Uiso 0.093(8) 1 calc R . P E 2
C116 C -0.5196(17) -0.725(3) -0.601(3) 0.098(4) Uiso 0.093(8) 1 d G U P E 2
H116 H -0.5487 -0.7330 -0.6348 0.117 Uiso 0.093(8) 1 calc R . P E 2
C117 C -0.510(2) -0.752(2) -0.540(4) 0.089(3) Uiso 0.093(8) 1 d G . P E 2
H117 H -0.5324 -0.7774 -0.5315 0.106 Uiso 0.093(8) 1 calc R . P E 2
C176 C -0.1441(4) -0.3261(3) -0.6380(5) 0.028(3) Uiso 0.476(19) 1 d . . P L 2
C177 C -0.1093(3) -0.3196(3) -0.6723(6) 0.037(3) Uiso 0.476(19) 1 d G . P L 2
H177 H -0.0960 -0.3507 -0.6880 0.044 Uiso 0.476(19) 1 calc R . P L 2
C178 C -0.0938(3) -0.2677(4) -0.6836(6) 0.040(3) Uiso 0.476(19) 1 d G . P L 2
H178 H -0.0700 -0.2633 -0.7070 0.048 Uiso 0.476(19) 1 calc R . P L 2
C179 C -0.1132(5) -0.2222(3) -0.6605(6) 0.066(5) Uiso 0.476(19) 1 d G . P L 2
H179 H -0.1027 -0.1867 -0.6682 0.079 Uiso 0.476(19) 1 calc R . P L 2
C180 C -0.1481(6) -0.2286(4) -0.6262(7) 0.082(7) Uiso 0.476(19) 1 d G . P L 2
H180 H -0.1613 -0.1976 -0.6105 0.099 Uiso 0.476(19) 1 calc R . P L 2
C60 C -0.1635(5) -0.2806(5) -0.6149(6) 0.077(6) Uiso 0.476(19) 1 d G . P L 2
H60 H -0.1873 -0.2850 -0.5915 0.092 Uiso 0.476(19) 1 calc R . P L 2

loop_
_atom_site_aniso_label
_atom_site_aniso_U_11
_atom_site_aniso_U_22
_atom_site_aniso_U_33
_atom_site_aniso_U_23
_atom_site_aniso_U_13
_atom_site_aniso_U_12
Cu4 0.0294(4) 0.0313(4) 0.0288(4) 0.0032(3) 0.0070(3) -0.0054(3)
Cu5 0.0312(4) 0.0345(4) 0.0278(4) -0.0016(3) 0.0116(3) -0.0031(3)
Cu1 0.0361(4) 0.0392(5) 0.0284(4) -0.0011(3) 0.0091(4) 0.0098(4)
Cu2 0.0432(5) 0.0344(4) 0.0282(4) -0.0006(3) 0.0072(4) 0.0007(4)
Cu3 0.0352(5) 0.0390(5) 0.0320(4) 0.0040(4) 0.0043(4) -0.0113(4)
Si10 0.0248(7) 0.0308(7) 0.0272(7) 0.0010(6) 0.0082(6) -0.0016(6)
Si9 0.0258(7) 0.0303(7) 0.0298(7) 0.0029(6) 0.0102(6) -0.0008(6)
Si8 0.0238(7) 0.0350(8) 0.0285(7) 0.0035(6) 0.0047(6) -0.0038(6)
Si3 0.0297(7) 0.0344(8) 0.0284(7) 0.0028(6) 0.0073(6) -0.0031(6)
Si11 0.0283(7) 0.0377(8) 0.0309(8) -0.0022(6) 0.0125(6) 0.0000(6)
Si7 0.0310(8) 0.0365(8) 0.0321(8) -0.0022(6) 0.0065(6) -0.0003(6)
Si12 0.0290(7) 0.0398(8) 0.0280(7) -0.0028(6) 0.0078(6) 0.0046(6)
Si4 0.0368(8) 0.0366(8) 0.0274(7) -0.0005(6) 0.0083(6) 0.0031(7)
Si6 0.0440(9) 0.0359(8) 0.0301(8) -0.0029(6) 0.0072(7) 0.0037(7)
Si2 0.0381(8) 0.0358(8) 0.0307(8) 0.0052(6) 0.0053(7) -0.0095(7)
Si1 0.0576(11) 0.0387(9) 0.0388(9) 0.0021(7) 0.0072(8) -0.0189(8)
Si5 0.0703(13) 0.0350(9) 0.0371(9) 0.0008(7) 0.0070(9) -0.0108(9)
Na1 0.0469(14) 0.0528(15) 0.0368(13) 0.0041(11) 0.0071(11) -0.0056(12)
O12 0.0253(18) 0.032(2) 0.0303(19) 0.0046(15) 0.0053(15) -0.0041(15)
O25 0.0292(19) 0.035(2) 0.031(2) -0.0031(16) 0.0082(16) 0.0050(16)
O35 0.042(2) 0.036(2) 0.030(2) 0.0005(16) 0.0099(18) 0.0031(18)
O16 0.0299(19) 0.036(2) 0.0289(19) 0.0029(16) 0.0114(16) 0.0018(16)
O21 0.032(2) 0.035(2) 0.031(2) 0.0008(16) 0.0107(16) -0.0003(16)
O17 0.040(2) 0.032(2) 0.032(2) 0.0018(16) 0.0103(17) -0.0042(17)
O19 0.0281(19) 0.044(2) 0.031(2) -0.0011(17) 0.0072(16) -0.0021(17)
O23 0.032(2) 0.038(2) 0.0267(19) 0.0038(16) 0.0080(16) 0.0035(16)
O22 0.0251(18) 0.033(2) 0.0302(19) 0.0029(15) 0.0088(15) -0.0015(15)
O33 0.031(2) 0.034(2) 0.032(2) 0.0039(16) 0.0086(16) -0.0043(16)
O18 0.033(2) 0.039(2) 0.035(2) -0.0002(17) 0.0113(17) -0.0022(17)
O28 0.036(2) 0.035(2) 0.033(2) 0.0016(17) 0.0044(17) -0.0039(17)
O13 0.034(2) 0.041(2) 0.032(2) -0.0027(17) 0.0069(17) -0.0049(17)
O20 0.034(2) 0.043(2) 0.028(2) -0.0025(17) 0.0084(17) 0.0036(17)
O32 0.038(2) 0.039(2) 0.030(2) 0.0045(17) 0.0070(17) -0.0108(18)
O26 0.032(2) 0.039(2) 0.031(2) -0.0023(17) 0.0110(17) 0.0044(17)
O27 0.049(2) 0.031(2) 0.034(2) -0.0006(17) 0.0123(19) -0.0010(18)
O36 0.029(2) 0.045(2) 0.050(3) -0.015(2) 0.0047(19) 0.0032(18)
O14 0.040(2) 0.037(2) 0.032(2) -0.0008(17) 0.0025(18) 0.0040(18)
O15 0.055(3) 0.041(2) 0.033(2) -0.0040(18) 0.007(2) -0.002(2)
O24 0.046(2) 0.042(2) 0.032(2) -0.0050(18) 0.010(2) -0.0083(19)
O30 0.053(3) 0.035(2) 0.036(2) 0.0035(18) 0.009(2) -0.0096(19)
O34 0.077(4) 0.046(3) 0.035(2) 0.000(2) 0.012(2) -0.024(2)
O29 0.068(3) 0.053(3) 0.042(3) -0.007(2) 0.014(2) -0.020(2)
N5 0.039(3) 0.044(3) 0.034(3) 0.000(2) 0.011(2) 0.012(2)
O31 0.057(3) 0.051(3) 0.040(2) 0.006(2) 0.005(2) -0.024(2)
N4 0.041(3) 0.036(3) 0.033(3) -0.001(2) 0.019(2) -0.004(2)
N3 0.054(3) 0.035(3) 0.031(3) -0.002(2) 0.018(2) 0.001(2)
N1 0.039(3) 0.034(3) 0.044(3) 0.005(2) 0.009(2) -0.008(2)
N6 0.036(3) 0.049(3) 0.032(3) -0.003(2) 0.008(2) 0.010(2)
N2 0.032(3) 0.043(3) 0.054(3) -0.002(2) 0.019(2) -0.011(2)
C53 0.032(3) 0.037(3) 0.034(3) 0.000(2) 0.011(2) -0.008(2)
O10 0.065(4) 0.069(4) 0.085(4) 0.003(3) 0.015(3) 0.004(3)
C103 0.051(4) 0.035(3) 0.039(3) 0.001(3) 0.025(3) -0.004(3)
C71 0.038(3) 0.046(4) 0.036(3) 0.005(3) 0.005(3) -0.003(3)
C98 0.036(3) 0.047(3) 0.032(3) -0.001(3) 0.009(3) -0.010(3)
C66 0.031(3) 0.036(3) 0.037(3) 0.007(2) 0.008(2) -0.008(2)
C102 0.049(4) 0.039(3) 0.034(3) -0.008(2) 0.021(3) -0.013(3)
C59 0.039(3) 0.039(3) 0.038(3) 0.006(3) 0.007(3) -0.009(3)
C83 0.043(3) 0.048(4) 0.036(3) -0.004(3) 0.008(3) 0.014(3)
C82 0.041(3) 0.052(4) 0.031(3) -0.005(3) 0.005(3) 0.015(3)
C92 0.042(3) 0.039(3) 0.045(4) 0.001(3) 0.005(3) -0.017(3)
C78 0.049(4) 0.053(4) 0.033(3) -0.001(3) 0.013(3) 0.013(3)
C58 0.036(3) 0.046(4) 0.045(4) 0.003(3) 0.015(3) 0.002(3)
C41 0.032(3) 0.037(3) 0.032(3) -0.003(2) 0.010(2) -0.005(2)
C67 0.029(3) 0.038(3) 0.045(3) 0.008(3) 0.006(3) -0.006(2)
C65 0.039(3) 0.054(4) 0.047(4) 0.008(3) 0.008(3) -0.007(3)
C93 0.033(3) 0.044(4) 0.053(4) 0.014(3) 0.003(3) -0.013(3)
C46 0.038(3) 0.051(4) 0.037(3) -0.001(3) 0.008(3) -0.006(3)
C54 0.046(4) 0.052(4) 0.035(3) -0.003(3) 0.007(3) 0.002(3)
C42 0.044(3) 0.043(3) 0.035(3) -0.002(3) 0.007(3) -0.013(3)
C100 0.065(5) 0.070(5) 0.028(3) -0.004(3) 0.011(3) -0.016(4)
C87 0.043(4) 0.054(4) 0.034(3) -0.001(3) 0.006(3) 0.013(3)
C88 0.057(4) 0.044(4) 0.040(3) -0.002(3) 0.017(3) -0.006(3)
C47 0.032(3) 0.055(4) 0.033(3) -0.011(3) 0.003(3) 0.010(3)
C101 0.055(4) 0.060(4) 0.034(3) -0.006(3) 0.019(3) -0.013(3)
C107 0.035(3) 0.053(4) 0.044(4) 0.000(3) 0.017(3) 0.008(3)
C44 0.053(4) 0.055(4) 0.048(4) -0.012(3) 0.016(3) -0.026(3)
C99 0.048(4) 0.068(5) 0.034(3) 0.003(3) 0.009(3) -0.013(3)
C70 0.049(4) 0.049(4) 0.041(4) 0.000(3) -0.005(3) -0.008(3)
C43 0.056(4) 0.044(4) 0.049(4) -0.001(3) 0.013(3) -0.016(3)
C45 0.053(4) 0.061(4) 0.036(3) -0.008(3) 0.002(3) -0.019(3)
C72 0.043(4) 0.052(4) 0.037(3) -0.013(3) 0.000(3) 0.005(3)
C86 0.055(4) 0.053(4) 0.041(4) 0.002(3) 0.006(3) 0.016(3)
C61 0.053(4) 0.069(5) 0.040(4) 0.006(3) 0.012(3) -0.020(4)
C84 0.058(4) 0.059(4) 0.035(3) -0.007(3) -0.001(3) 0.024(4)
C81 0.051(4) 0.054(4) 0.034(3) -0.006(3) 0.008(3) 0.016(3)
C68 0.029(3) 0.045(4) 0.061(4) 0.012(3) 0.009(3) -0.006(3)
C104 0.065(5) 0.043(4) 0.046(4) -0.009(3) 0.030(4) 0.002(3)
C91 0.047(4) 0.059(4) 0.051(4) 0.019(3) -0.006(3) -0.025(3)
C57 0.061(5) 0.056(4) 0.059(5) -0.009(4) 0.038(4) -0.007(4)
C64 0.040(4) 0.058(4) 0.067(5) 0.005(4) 0.011(3) -0.014(3)
C106 0.053(4) 0.058(4) 0.062(5) 0.006(4) 0.027(4) 0.022(4)
C52 0.051(4) 0.076(5) 0.035(3) -0.005(3) 0.005(3) 0.024(4)
C90 0.075(5) 0.051(4) 0.041(4) -0.004(3) 0.005(4) -0.012(4)
C48 0.028(3) 0.083(5) 0.048(4) -0.026(4) 0.008(3) 0.008(3)
C49 0.037(4) 0.124(9) 0.067(6) -0.051(6) 0.015(4) 0.009(5)
C97 0.054(4) 0.055(4) 0.074(5) -0.003(4) 0.026(4) -0.019(4)
C85 0.072(5) 0.056(4) 0.045(4) -0.005(3) 0.002(4) 0.027(4)
C69 0.040(4) 0.057(4) 0.049(4) 0.013(3) -0.005(3) -0.014(3)
C62 0.068(5) 0.098(7) 0.042(4) 0.003(4) 0.018(4) -0.032(5)
C50 0.052(5) 0.147(10) 0.043(5) -0.033(6) -0.005(4) 0.053(6)
C79 0.063(5) 0.057(4) 0.036(3) 0.000(3) 0.016(3) 0.010(4)
C80 0.063(5) 0.067(5) 0.030(3) -0.008(3) 0.012(3) 0.015(4)
C56 0.074(5) 0.070(5) 0.043(4) -0.013(4) 0.029(4) -0.016(4)
C73 0.060(5) 0.069(5) 0.041(4) -0.011(3) 0.007(3) 0.014(4)
C20 0.064(5) 0.069(5) 0.049(4) -0.010(4) 0.014(4) -0.005(4)
C77 0.076(6) 0.064(5) 0.046(4) -0.012(4) 0.005(4) 0.024(4)
C63 0.054(5) 0.083(6) 0.063(5) 0.003(4) 0.024(4) -0.019(4)
C19 0.072(5) 0.060(5) 0.047(4) -0.007(4) 0.011(4) 0.002(4)
C89 0.081(6) 0.052(4) 0.043(4) 0.000(3) 0.018(4) -0.002(4)
C55 0.069(5) 0.079(6) 0.036(4) -0.004(4) 0.008(4) 0.002(4)
C94 0.034(3) 0.054(4) 0.075(5) 0.015(4) 0.015(3) -0.010(3)
C96 0.086(7) 0.058(5) 0.101(7) -0.013(5) 0.064(6) -0.013(5)
C105 0.075(5) 0.056(4) 0.060(5) 0.000(4) 0.040(4) 0.018(4)
C95 0.046(4) 0.053(4) 0.097(7) 0.012(4) 0.035(5) -0.003(3)
C76 0.070(5) 0.066(5) 0.072(6) -0.019(4) 0.016(5) 0.018(4)
C51 0.082(7) 0.097(7) 0.037(4) -0.006(4) 0.001(4) 0.047(6)
C74 0.083(6) 0.099(7) 0.047(5) -0.018(5) 0.019(4) 0.024(5)
C75 0.111(8) 0.088(7) 0.068(6) -0.039(5) 0.018(6) 0.034(6)
C18 0.063(5) 0.091(7) 0.060(5) -0.009(5) 0.000(4) 0.018(5)
C17 0.047(5) 0.092(7) 0.134(10) 0.023(7) 0.025(6) 0.005(5)

loop_
_atom_type_symbol
_atom_type_description
_atom_type_scat_dispersion_real
_atom_type_scat_dispersion_imag
_atom_type_scat_source
C C 0.0181 0.0091 'International Tables Vol C Tables 4.2.6.8 and 6.1.1.4'
H H 0.0000 0.0000 'International Tables Vol C Tables 4.2.6.8 and 6.1.1.4'
Cu Cu -1.9646 0.5888 'International Tables Vol C Tables 4.2.6.8 and 6.1.1.4'
N N 0.0311 0.0180 'International Tables Vol C Tables 4.2.6.8 and 6.1.1.4'
Na Na 0.1353 0.1239 'International Tables Vol C Tables 4.2.6.8 and 6.1.1.4'
O O 0.0492 0.0322 'International Tables Vol C Tables 4.2.6.8 and 6.1.1.4'
Si Si 0.2541 0.3302 'International Tables Vol C Tables 4.2.6.8 and 6.1.1.4'

loop_
_geom_angle_atom_site_label_1
_geom_angle_atom_site_label_2
_geom_angle_atom_site_label_3
_geom_angle
Cu3 Cu4 Cu5 172.73(4)
O16 Cu4 Cu5 41.02(11)
O16 Cu4 Cu3 135.82(12)
O17 Cu4 Cu5 46.10(12)
O17 Cu4 Cu3 134.08(12)
O17 Cu4 O16 85.90(16)
O17 Cu4 O33 176.29(17)
O17 Cu4 O32 93.58(17)
O33 Cu4 Cu5 136.99(12)
O33 Cu4 Cu3 42.51(11)
O33 Cu4 O16 96.77(16)
O33 Cu4 O32 83.06(16)
O32 Cu4 Cu5 139.10(12)
O32 Cu4 Cu3 40.56(12)
O32 Cu4 O16 161.05(17)
O16 Cu5 Cu4 41.06(11)
O16 Cu5 O17 79.80(16)
O16 Cu5 N4 174.13(18)
O16 Cu5 N3 94.04(19)
O17 Cu5 Cu4 39.84(11)
O23 Cu5 Cu4 94.25(13)
O23 Cu5 O16 91.66(16)
O23 Cu5 O17 105.72(17)
O23 Cu5 N4 94.21(18)
O23 Cu5 N3 162.2(2)
N4 Cu5 Cu4 138.20(15)
N4 Cu5 O17 98.62(18)
N4 Cu5 N3 80.3(2)
N3 Cu5 Cu4 101.12(16)
N3 Cu5 O17 91.89(19)
O25 Cu1 O35 78.05(16)
O25 Cu1 N5 171.97(19)
O25 Cu1 N6 92.66(18)
O26 Cu1 O25 95.63(16)
O26 Cu1 O35 109.11(16)
O26 Cu1 N5 90.29(19)
O26 Cu1 N6 159.5(2)
N5 Cu1 O35 105.14(19)
N5 Cu1 N6 80.0(2)
N6 Cu1 O35 90.89(19)
O25 Cu2 Na1 137.54(12)
O35 Cu2 Na1 139.15(14)
O35 Cu2 O25 83.01(17)
O27 Cu2 Na1 45.59(14)
O27 Cu2 O25 91.95(17)
O27 Cu2 O35 172.27(19)
O34 Cu2 Na1 43.87(15)
O34 Cu2 O25 168.7(2)
O34 Cu2 O35 95.50(19)
O34 Cu2 O27 88.30(19)
O33 Cu3 Cu4 40.63(11)
O33 Cu3 N2 89.22(18)
O32 Cu3 Cu4 40.54(12)
O32 Cu3 O33 81.17(16)
O32 Cu3 N1 175.10(19)
O32 Cu3 N2 103.6(2)
O31 Cu3 Cu4 132.27(14)
O31 Cu3 O33 161.6(2)
O31 Cu3 O32 93.92(18)
O31 Cu3 N1 89.8(2)
O31 Cu3 N2 109.2(2)
N1 Cu3 Cu4 134.93(15)
N1 Cu3 O33 94.30(18)
N1 Cu3 N2 78.1(2)
N2 Cu3 Cu4 97.72(14)
O21 Si10 O22 105.7(2)
O21 Si10 C41 104.9(2)
O23 Si10 O21 112.5(2)
O23 Si10 O22 111.9(2)
O23 Si10 C41 112.7(2)
O22 Si10 C41 108.6(2)
O12 Si9 O22 109.7(2)
O12 Si9 C144 104.4(7)
O12 Si9 C150 112.7(4)
O16 Si9 O12 110.5(2)
O16 Si9 O22 110.4(2)
O16 Si9 C144 112.9(6)
O16 Si9 C150 108.2(4)
O22 Si9 C144 108.7(6)
O22 Si9 C150 105.2(4)
O12 Si8 C66 105.3(2)
O33 Si8 O12 109.2(2)
O33 Si8 O13 111.9(2)
O33 Si8 C66 115.6(2)
O13 Si8 O12 110.4(2)
O13 Si8 C66 104.3(3)
O17 Si3 O18 114.2(2)
O17 Si3 O28 109.1(2)
O17 Si3 C53 110.4(3)
O18 Si3 O28 107.4(2)
O18 Si3 C53 106.5(2)
O28 Si3 C53 109.0(2)
O21 Si11 O19 109.1(2)
O21 Si11 C108 108.0(2)
O21 Si11 C114 123.1(15)
O19 Si11 C108 104.1(2)
O19 Si11 C114 111.5(15)
O26 Si11 O21 108.6(2)
O26 Si11 O19 112.1(2)
O26 Si11 C108 114.8(2)
O26 Si11 C114 91.0(16)
O13 Si7 O14 108.8(2)
O13 Si7 C120 108.1(5)
O13 Si7 C126 113.2(2)
O36 Si7 O13 105.5(2)
O36 Si7 O14 113.5(2)
O36 Si7 C120 118.6(7)
O36 Si7 C126 108.2(3)
O14 Si7 C120 102.1(5)
O14 Si7 C126 107.8(3)
O25 Si12 O19 110.9(2)
O25 Si12 O20 110.3(2)
O25 Si12 C47 111.6(2)
O19 Si12 O20 109.7(2)
O19 Si12 C47 106.8(3)
O20 Si12 C47 107.5(3)
O18 Si4 Na1 84.01(16)
O18 Si4 C138 104.8(5)
O18 Si4 C132 106.6(3)
O20 Si4 Na1 145.23(16)
O20 Si4 O18 105.4(2)
O20 Si4 C138 112.8(7)
O20 Si4 C132 104.0(3)
O27 Si4 Na1 36.64(17)
O27 Si4 O18 113.4(2)
O27 Si4 O20 112.5(2)
O27 Si4 C138 107.7(6)
O27 Si4 C132 114.0(3)
C138 Si4 Na1 96.3(7)
C132 Si4 Na1 105.1(3)
O35 Si6 O14 111.9(2)
O35 Si6 O15 112.7(2)
O35 Si6 C72 112.3(3)
O14 Si6 C72 107.3(3)
O15 Si6 O14 107.5(2)
O15 Si6 C72 104.7(3)
O28 Si2 Na1 52.12(16)
O28 Si2 C59 107.9(3)
O32 Si2 Na1 119.29(18)
O32 Si2 O28 111.0(2)
O32 Si2 O30 111.5(2)
O32 Si2 C59 113.6(3)
O30 Si2 Na1 53.28(18)
O30 Si2 O28 104.7(2)
O30 Si2 C59 107.6(3)
C59 Si2 Na1 127.1(2)
O30 Si1 C170 107.5(4)
O30 Si1 C176 108.5(3)
O29 Si1 O30 107.7(3)
O29 Si1 C170 112.5(5)
O29 Si1 C176 101.0(4)
O31 Si1 O30 108.7(3)
O31 Si1 O29 114.9(3)
O31 Si1 C170 105.4(4)
O31 Si1 C176 115.6(4)
O15 Si5 Na1 142.70(18)
O15 Si5 C156 103.6(5)
O15 Si5 C163 118.6(8)
O34 Si5 Na1 32.07(18)
O34 Si5 O15 112.2(3)
O34 Si5 O29 112.4(3)
O34 Si5 C156 111.1(4)
O34 Si5 C163 107.4(7)
O29 Si5 Na1 88.71(19)
O29 Si5 O15 106.4(3)
O29 Si5 C156 110.7(5)
O29 Si5 C163 99.2(7)
C156 Si5 Na1 102.3(4)
C163 Si5 Na1 91.2(7)
Cu2 Na1 Si4 57.92(5)
Cu2 Na1 Si5 58.77(6)
Si4 Na1 Si5 116.61(9)
Si2 Na1 Cu2 107.29(8)
Si2 Na1 Si4 102.47(9)
Si2 Na1 Si5 92.65(8)
O28 Na1 Cu2 103.78(13)
O28 Na1 Si4 74.64(12)
O28 Na1 Si2 31.49(10)
O28 Na1 Si5 118.27(13)
O28 Na1 O30 62.53(15)
O28 Na1 O9 154.7(4)
O27 Na1 Cu2 37.31(11)
O27 Na1 Si4 24.57(11)
O27 Na1 Si2 117.32(15)
O27 Na1 Si5 95.06(14)
O27 Na1 O28 95.06(17)
O27 Na1 O30 138.99(18)
O27 Na1 O9 84.8(4)
O27 Na1 O7 130.8(4)
O30 Na1 Cu2 111.26(13)
O30 Na1 Si4 132.00(14)
O30 Na1 Si2 31.36(11)
O30 Na1 Si5 70.69(12)
O30 Na1 O9 130.4(4)
O34 Na1 Cu2 36.69(13)
O34 Na1 Si4 94.60(15)
O34 Na1 Si2 100.16(18)
O34 Na1 Si5 22.10(13)
O34 Na1 O28 116.6(2)
O34 Na1 O27 73.12(18)
O34 Na1 O30 86.47(19)
O34 Na1 O9 87.7(4)
O34 Na1 O7 142.5(5)
O9 Na1 Cu2 91.4(3)
O9 Na1 Si4 97.5(3)
O9 Na1 Si2 157.8(3)
O9 Na1 Si5 86.9(3)
O8 Na1 Cu2 144.2(3)
O8 Na1 Si4 118.1(3)
O8 Na1 Si2 108.1(3)
O8 Na1 Si5 114.2(3)
O8 Na1 O28 109.1(3)
O8 Na1 O27 124.0(3)
O8 Na1 O30 96.5(3)
O8 Na1 O34 129.4(4)
O7 Na1 Cu2 160.1(4)
O7 Na1 Si4 117.0(4)
O7 Na1 Si2 92.5(4)
O7 Na1 Si5 123.4(4)
O7 Na1 O28 92.2(5)
O7 Na1 O30 86.5(4)
O7 Na1 O9 69.6(6)
Si9 O12 Si8 136.5(2)
Cu1 O25 Cu2 102.23(18)
Si12 O25 Cu1 122.8(2)
Si12 O25 Cu2 131.1(2)
Cu2 O35 Cu1 96.59(17)
Si6 O35 Cu1 131.6(2)
Si6 O35 Cu2 131.8(3)
Cu5 O16 Cu4 97.92(17)
Si9 O16 Cu4 129.4(2)
Si9 O16 Cu5 123.0(2)
Si10 O21 Si11 142.7(3)
Cu4 O17 Cu5 94.06(16)
Si3 O17 Cu4 129.9(2)
Si3 O17 Cu5 124.7(2)
Si12 O19 Si11 132.3(3)
Si10 O23 Cu5 121.2(2)
Si9 O22 Si10 130.5(2)
Cu4 O33 Cu3 96.85(17)
Si8 O33 Cu4 129.9(2)
Si8 O33 Cu3 132.0(2)
Si3 O18 Si4 149.5(3)
Si3 O28 Na1 123.9(2)
Si2 O28 Si3 128.7(3)
Si2 O28 Na1 96.4(2)
Si7 O13 Si8 144.1(3)
Si12 O20 Si4 130.2(3)
Cu4 O32 Cu3 98.90(18)
Si2 O32 Cu4 129.7(2)
Si2 O32 Cu3 127.2(2)
Si11 O26 Cu1 127.9(2)
Cu2 O27 Na1 97.11(19)
Si4 O27 Cu2 127.2(2)
Si4 O27 Na1 118.8(2)
Si7 O36 H36 109.5
Si7 O14 Si6 140.1(3)
Si6 O15 Si5 130.5(3)
H24C O24 H24D 109.5
Si2 O30 Si1 125.4(3)
Si2 O30 Na1 95.4(2)
Si1 O30 Na1 127.6(3)
Cu2 O34 Na1 99.4(2)
Si5 O34 Cu2 134.6(3)
Si5 O34 Na1 125.8(3)
Si1 O29 Si5 143.9(3)
C82 N5 Cu1 116.1(4)
C78 N5 Cu1 124.4(4)
C78 N5 C82 119.5(5)
Si1 O31 Cu3 122.6(3)
C98 N4 Cu5 124.4(4)
C98 N4 C102 119.3(5)
C102 N4 Cu5 116.2(4)
C103 N3 Cu5 115.1(4)
C103 N3 C107 119.6(6)
C107 N3 Cu5 125.0(4)
C92 N1 Cu3 117.8(5)
C88 N1 Cu3 122.3(5)
C88 N1 C92 119.7(6)
C83 N6 Cu1 115.3(4)
C87 N6 Cu1 125.1(4)
C87 N6 C83 119.3(6)
C93 N2 Cu3 111.7(5)
C97 N2 Cu3 128.4(5)
C97 N2 C93 119.5(7)
C58 C53 Si3 121.1(5)
C58 C53 C54 117.1(6)
C54 C53 Si3 121.8(5)
C145 C144 Si9 125.7(15)
C145 C144 C149 115.3(14)
C149 C144 Si9 119.0(13)
C20 O10 C17 105.3(7)
N3 C103 C102 115.1(5)
N3 C103 C104 121.0(7)
C104 C103 C102 123.9(6)
C66 C71 H71 119.3
C70 C71 H71 119.3
C70 C71 C66 121.3(6)
N4 C98 H98 119.3
N4 C98 C99 121.5(6)
C99 C98 H98 119.3
C121 C120 Si7 119.1(13)
C125 C120 Si7 125.9(15)
C125 C120 C121 114.9(15)
C71 C66 Si8 120.1(5)
C67 C66 Si8 122.9(5)
C67 C66 C71 116.7(6)
N4 C102 C103 113.2(5)
N4 C102 C101 121.7(6)
C101 C102 C103 124.9(6)
C65 C59 Si2 120.4(5)
C65 C59 C61 117.4(6)
C61 C59 Si2 122.1(5)
N6 C83 C82 114.4(5)
N6 C83 C84 121.0(6)
C84 C83 C82 124.5(6)
N5 C82 C83 114.1(5)
N5 C82 C81 120.2(6)
C81 C82 C83 125.7(6)
N1 C92 C93 116.8(6)
N1 C92 C91 119.7(7)
C91 C92 C93 123.4(7)
N5 C78 H78 119.0
N5 C78 C79 122.0(6)
C79 C78 H78 119.0
C53 C58 H58 119.4
C53 C58 C57 121.2(7)
C57 C58 H58 119.4
C46 C41 Si10 117.9(5)
C42 C41 Si10 123.2(5)
C42 C41 C46 118.3(6)
C66 C67 H67 118.6
C66 C67 C68 122.7(6)
C68 C67 H67 118.6
C59 C65 H65 119.1
C64 C65 C59 121.8(7)
C64 C65 H65 119.1
N2 C93 C92 115.3(6)
N2 C93 C94 121.8(7)
C94 C93 C92 122.9(7)
C41 C46 H46 119.8
C45 C46 C41 120.3(6)
C45 C46 H46 119.8
C53 C54 H54 119.1
C55 C54 C53 121.8(7)
C55 C54 H54 119.1
C41 C42 H42 119.4
C41 C42 C43 121.2(6)
C43 C42 H42 119.4
C101 C100 H100 119.9
C99 C100 H100 119.9
C99 C100 C101 120.2(6)
N6 C87 H87 118.7
N6 C87 C86 122.6(6)
C86 C87 H87 118.7
N1 C88 H88 118.5
N1 C88 C89 122.9(7)
C89 C88 H88 118.5
C52 C47 Si12 120.3(6)
C52 C47 C48 117.2(7)
C48 C47 Si12 122.4(6)
C109 C108 Si11 118.1(3)
C109 C108 C113 120.0
C113 C108 Si11 121.9(3)
C108 C109 H109 120.0
C110 C109 C108 120.0
C110 C109 H109 120.0
C109 C110 H110 120.0
C109 C110 C111 120.0
C111 C110 H110 120.0
C110 C111 H111 120.0
C110 C111 C112 120.0
C112 C111 H111 120.0
C111 C112 H112 120.0
C111 C112 C113 120.0
C113 C112 H112 120.0
C108 C113 H113 120.0
C112 C113 C108 120.0
C112 C113 H113 120.0
C102 C101 H101 120.8
C100 C101 C102 118.3(6)
C100 C101 H101 120.8
C144 C145 H145 118.8
C146 C145 C144 122.5(17)
C146 C145 H145 118.8
N3 C107 H107 119.2
N3 C107 C106 121.6(7)
C106 C107 H107 119.2
C43 C44 H44 120.1
C45 C44 H44 120.1
C45 C44 C43 119.7(6)
C98 C99 H99 120.5
C100 C99 C98 118.9(7)
C100 C99 H99 120.5
C144 C149 H149 119.3
C148 C149 C144 121.4(19)
C148 C149 H149 119.3
C71 C70 H70 120.1
C69 C70 C71 119.9(7)
C69 C70 H70 120.1
C42 C43 C44 119.7(7)
C42 C43 H43 120.2
C44 C43 H43 120.2
C46 C45 H45 119.6
C44 C45 C46 120.7(7)
C44 C45 H45 119.6
C73 C72 Si6 123.9(6)
C73 C72 C77 116.3(7)
C77 C72 Si6 119.8(6)
C87 C86 H86 120.8
C87 C86 C85 118.4(7)
C85 C86 H86 120.8
C59 C61 H61 119.2
C59 C61 C62 121.7(7)
C62 C61 H61 119.2
C83 C84 H84 120.4
C83 C84 C85 119.2(7)
C85 C84 H84 120.4
C82 C81 H81 119.8
C80 C81 C82 120.3(6)
C80 C81 H81 119.8
C139 C138 Si4 118.3(12)
C143 C138 Si4 124.8(15)
C143 C138 C139 113.7(14)
C67 C68 H68 120.4
C69 C68 C67 119.1(7)
C69 C68 H68 120.4
C103 C104 H104 120.4
C105 C104 C103 119.3(7)
C105 C104 H104 120.4
C92 C91 H91 120.3
C90 C91 C92 119.3(7)
C90 C91 H91 120.3
C58 C57 H57 119.8
C56 C57 C58 120.5(7)
C56 C57 H57 119.8
C65 C64 H64 120.0
C63 C64 C65 119.9(7)
C63 C64 H64 120.0
C107 C106 H106 120.6
C107 C106 C105 118.9(7)
C105 C106 H106 120.6
C47 C52 H52 119.1
C47 C52 C51 121.8(9)
C51 C52 H52 119.1
C91 C90 H90 119.8
C89 C90 C91 120.4(7)
C89 C90 H90 119.8
C47 C48 H48 119.4
C47 C48 C49 121.1(9)
C49 C48 H48 119.4
C48 C49 H49 120.4
C50 C49 C48 119.1(10)
C50 C49 H49 120.4
N2 C97 H97 119.3
N2 C97 C96 121.4(8)
C96 C97 H97 119.3
C86 C85 H85 120.2
C84 C85 C86 119.5(7)
C84 C85 H85 120.2
C120 C121 H121 118.8
C122 C121 C120 122.4(15)
C122 C121 H121 118.8
C70 C69 C68 120.1(6)
C70 C69 H69 119.9
C68 C69 H69 119.9
C61 C62 H62 120.5
C63 C62 C61 118.9(7)
C63 C62 H62 120.5
C49 C50 H50 119.9
C51 C50 C49 120.1(8)
C51 C50 H50 119.9
C78 C79 H79 120.4
C80 C79 C78 119.2(7)
C80 C79 H79 120.4
C81 C80 C79 118.8(6)
C81 C80 H80 120.6
C79 C80 H80 120.6
C57 C56 H56 119.9
C57 C56 C55 120.1(7)
C55 C56 H56 119.9
C72 C73 H73 119.4
C72 C73 C74 121.2(8)
C74 C73 H73 119.4
O10 C20 H20A 110.5
O10 C20 H20B 110.5
O10 C20 C19 106.1(7)
H20A C20 H20B 108.7
C19 C20 H20A 110.5
C19 C20 H20B 110.5
C72 C77 H77 119.3
C76 C77 C72 121.5(8)
C76 C77 H77 119.3
C64 C63 C62 120.3(7)
C64 C63 H63 119.9
C62 C63 H63 119.9
C20 C19 H19A 110.8
C20 C19 H19B 110.8
H19A C19 H19B 108.9
C18 C19 C20 104.6(7)
C18 C19 H19A 110.8
C18 C19 H19B 110.8
C88 C89 H89 121.1
C90 C89 C88 117.8(8)
C90 C89 H89 121.1
C54 C55 C56 119.3(7)
C54 C55 H55 120.3
C56 C55 H55 120.3
C93 C94 H94 120.5
C95 C94 C93 119.1(8)
C95 C94 H94 120.5
C97 C96 H96 120.5
C95 C96 C97 118.9(8)
C95 C96 H96 120.5
C104 C105 C106 119.5(7)
C104 C105 H105 120.2
C106 C105 H105 120.2
C94 C95 C96 119.1(8)
C94 C95 H95 120.4
C96 C95 H95 120.4
C120 C125 H125 116.4
C120 C125 C124 127(2)
C124 C125 H125 116.4
C77 C76 H76 119.4
C75 C76 C77 121.3(9)
C75 C76 H76 119.4
C52 C51 H51 119.7
C50 C51 C52 120.5(10)
C50 C51 H51 119.7
C138 C139 H139 119.6
C140 C139 C138 120.8(15)
C140 C139 H139 119.6
C73 C74 H74 119.7
C75 C74 C73 120.7(9)
C75 C74 H74 119.7
C157 C156 Si5 125.9(10)
C157 C156 C161 116.7(14)
C161 C156 Si5 116.6(13)
C121 C122 H122 122.1
C123 C122 C121 115.9(15)
C123 C122 H122 122.1
C140 C141 H141 119.9
C142 C141 H141 119.9
C142 C141 C140 120.1(17)
C149 C148 H148 120.6
C147 C148 C149 118.9(19)
C147 C148 H148 120.6
C172 C173 H173 120.0
C172 C173 C174 120.0
C174 C173 H173 120.0
C173 C172 H172 120.0
C171 C172 C173 120.0
C171 C172 H172 120.0
C172 C171 H171 120.0
C170 C171 C172 120.0
C170 C171 H171 120.0
C171 C170 Si1 124.1(7)
C171 C170 C175 120.0
C175 C170 Si1 115.6(7)
C170 C175 H175 120.0
C174 C175 C170 120.0
C174 C175 H175 120.0
C173 C174 H174 120.0
C175 C174 C173 120.0
C175 C174 H174 120.0
C76 C75 H75 120.5
C74 C75 C76 119.1(8)
C74 C75 H75 120.5
C139 C140 C141 117.0(16)
C139 C140 H140 121.5
C141 C140 H140 121.5
C19 C18 H18A 111.0
C19 C18 H18B 111.0
C19 C18 C17 103.6(7)
H18A C18 H18B 109.0
C17 C18 H18A 111.0
C17 C18 H18B 111.0
O10 C17 C18 104.0(6)
O10 C17 H17A 111.0
O10 C17 H17B 111.0
C18 C17 H17A 111.0
C18 C17 H17B 111.0
H17A C17 H17B 109.0
C122 C123 H123 118.6
C124 C123 C122 122.8(16)
C124 C123 H123 118.6
C145 C146 H146 121.0
C147 C146 C145 118.1(17)
C147 C146 H146 121.0
C125 C124 C123 117(2)
C125 C124 H124 121.7
C123 C124 H124 121.7
C148 C147 H147 118.2
C146 C147 C148 123.7(17)
C146 C147 H147 118.2
C138 C143 H143 119.2
C138 C143 C142 121.5(17)
C142 C143 H143 119.2
C156 C157 H157 118.2
C156 C157 C158 123.5(13)
C158 C157 H157 118.2
C141 C142 C143 123.1(19)
C141 C142 H142 118.4
C143 C142 H142 118.4
C157 C158 H158 120.9
C159 C158 C157 118.2(16)
C159 C158 H158 120.9
C156 C161 H161 119.7
C156 C161 C168 121(2)
C168 C161 H161 119.7
C158 C159 H159 117.9
C158 C159 C168 124(2)
C168 C159 H159 117.9
C161 C168 H168 121.8
C159 C168 C161 116(2)
C159 C168 H168 121.8
C28 O4 C25 109.5
O4 C28 H28A 110.4
O4 C28 H28B 110.4
O4 C28 C27 106.4
H28A C28 H28B 108.6
C27 C28 H28A 110.4
C27 C28 H28B 110.4
C28 C27 H27A 111.5
C28 C27 H27B 111.5
C28 C27 C26 101.5
H27A C27 H27B 109.3
C26 C27 H27A 111.5
C26 C27 H27B 111.5
C27 C26 H26A 111.5
C27 C26 H26B 111.5
H26A C26 H26B 109.3
C25 C26 C27 101.5
C25 C26 H26A 111.5
C25 C26 H26B 111.5
O4 C25 C26 106.4
O4 C25 H25A 110.4
O4 C25 H25B 110.4
C26 C25 H25A 110.4
C26 C25 H25B 110.4
H25A C25 H25B 108.6
C29 O9 Na1 113.5(9)
C32 O9 Na1 136.9(9)
C32 O9 C29 109.4
O9 C29 H29A 110.5
O9 C29 H29B 110.5
O9 C29 C30 106.3
H29A C29 H29B 108.7
C30 C29 H29A 110.5
C30 C29 H29B 110.5
C29 C30 H30A 111.5
C29 C30 H30B 111.5
C29 C30 C31 101.6
H30A C30 H30B 109.3
C31 C30 H30A 111.5
C31 C30 H30B 111.5
C30 C31 H31A 111.5
C30 C31 H31B 111.5
H31A C31 H31B 109.3
C32 C31 C30 101.4
C32 C31 H31A 111.5
C32 C31 H31B 111.5
O9 C32 C31 106.4
O9 C32 H32A 110.4
O9 C32 H32B 110.4
C31 C32 H32A 110.4
C31 C32 H32B 110.4
H32A C32 H32B 108.6
C37 O8 Na1 118.1(8)
C40 O8 Na1 131.7(9)
C40 O8 C37 109.5
O8 C37 H37A 110.5
O8 C37 H37B 110.5
O8 C37 C38 106.4
H37A C37 H37B 108.6
C38 C37 H37A 110.5
C38 C37 H37B 110.5
C37 C38 H38A 111.5
C37 C38 H38B 111.5
C37 C38 C39 101.4
H38A C38 H38B 109.3
C39 C38 H38A 111.5
C39 C38 H38B 111.5
C38 C39 H39A 111.5
C38 C39 H39B 111.5
H39A C39 H39B 109.3
C40 C39 C38 101.6
C40 C39 H39A 111.5
C40 C39 H39B 111.5
O8 C40 C39 106.4
O8 C40 H40A 110.5
O8 C40 H40B 110.5
C39 C40 H40A 110.5
C39 C40 H40B 110.5
H40A C40 H40B 108.6
C21 O3 C24 109.5
O3 C21 H21A 110.5
O3 C21 H21B 110.5
O3 C21 C22 106.4
H21A C21 H21B 108.7
C22 C21 H21A 110.5
C22 C21 H21B 110.5
C21 C22 H22A 111.5
C21 C22 H22B 111.5
C21 C22 C23 101.5
H22A C22 H22B 109.3
C23 C22 H22A 111.5
C23 C22 H22B 111.5
C22 C23 H23A 111.5
C22 C23 H23B 111.5
H23A C23 H23B 109.3
C24 C23 C22 101.5
C24 C23 H23A 111.5
C24 C23 H23B 111.5
O3 C24 C23 106.3
O3 C24 H24A 110.5
O3 C24 H24B 110.5
C23 C24 H24A 110.5
C23 C24 H24B 110.5
H24A C24 H24B 108.7
C127 C126 Si7 120.2(2)
C127 C126 C131 121.8
C131 C126 Si7 117.8(2)
C126 C127 H127 120.7
C128 C127 C126 118.6
C128 C127 H127 120.7
C127 C128 H128 119.5
C127 C128 C129 120.9
C129 C128 H128 119.5
C128 C129 H129 118.7
C128 C129 C130 122.6
C130 C129 H129 118.7
C129 C130 H130 121.3
C129 C130 C131 117.4
C131 C130 H130 121.3
C126 C131 H131 120.7
C130 C131 C126 118.6
C130 C131 H131 120.7
C137 C132 Si4 117.5(2)
C133 C132 Si4 126.0(2)
C133 C132 C137 116.2
C132 C137 H137 120.3
C136 C137 C132 119.3
C136 C137 H137 120.3
C137 C136 H136 120.0
C137 C136 C135 120.0
C135 C136 H136 120.0
C136 C135 H135 121.1
C134 C135 C136 117.8
C134 C135 H135 121.1
C135 C134 H134 119.9
C135 C134 C133 120.2
C133 C134 H134 119.9
C132 C133 C134 125.0
C132 C133 H133 117.5
C134 C133 H133 117.5
H36A C36 H36B 108.2
C35 C36 H36A 109.8
C35 C36 H36B 109.8
C35 C36 O7 109.5
O7 C36 H36A 109.8
O7 C36 H36B 109.8
C36 C35 H35A 110.4
C36 C35 H35B 110.4
C36 C35 C34 106.4
H35A C35 H35B 108.6
C34 C35 H35A 110.4
C34 C35 H35B 110.4
C35 C34 H34A 111.5
C35 C34 H34B 111.5
C35 C34 C33 101.5
H34A C34 H34B 109.3
C33 C34 H34A 111.5
C33 C34 H34B 111.5
C34 C33 H33A 111.5
C34 C33 H33B 111.5
H33A C33 H33B 109.3
O7 C33 C34 101.5
O7 C33 H33A 111.5
O7 C33 H33B 111.5
C36 O7 Na1 113.4(13)
C36 O7 C33 106.4
C33 O7 Na1 109.1(14)
C155 C154 H154 120.0
C155 C154 C153 120.0
C153 C154 H154 120.0
C154 C155 H155 120.0
C150 C155 C154 120.0
C150 C155 H155 120.0
C155 C150 Si9 119.8(6)
C151 C150 Si9 119.9(6)
C151 C150 C155 120.0
C150 C151 H151 120.0
C150 C151 C152 120.0
C152 C151 H151 120.0
C151 C152 H152 120.0
C151 C152 C153 120.0
C153 C152 H152 120.0
C154 C153 H153 120.0
C152 C153 C154 120.0
C152 C153 H153 120.0
C162 C163 Si5 115.2(12)
C162 C163 C164 120.0
C164 C163 Si5 123.9(12)
C163 C162 H162 120.0
C169 C162 C163 120.0
C169 C162 H162 120.0
C162 C169 H169 120.0
C162 C169 C167 120.0
C167 C169 H169 120.0
C169 C167 H167 120.0
C165 C167 C169 120.0
C165 C167 H167 120.0
C167 C165 H165 120.0
C164 C165 C167 120.0
C164 C165 H165 120.0
C163 C164 H164 120.0
C165 C164 C163 120.0
C165 C164 H164 120.0
C119 C118 H118 120.0
C119 C118 C117 120.0
C117 C118 H118 120.0
C118 C119 H119 120.0
C114 C119 C118 120.0
C114 C119 H119 120.0
C119 C114 Si11 122(3)
C119 C114 C115 120.0
C115 C114 Si11 112(3)
C114 C115 H115 120.0
C116 C115 C114 120.0
C116 C115 H115 120.0
C115 C116 H116 120.0
C115 C116 C117 120.0
C117 C116 H116 120.0
C118 C117 H117 120.0
C116 C117 C118 120.0
C116 C117 H117 120.0
C177 C176 Si1 117.1(6)
C177 C176 C60 120.0
C60 C176 Si1 122.9(6)
C176 C177 H177 120.0
C176 C177 C178 120.0
C178 C177 H177 120.0
C177 C178 H178 120.0
C179 C178 C177 120.0
C179 C178 H178 120.0
C178 C179 H179 120.0
C178 C179 C180 120.0
C180 C179 H179 120.0
C179 C180 H180 120.0
C179 C180 C60 120.0
C60 C180 H180 120.0
C176 C60 H60 120.0
C180 C60 C176 120.0
C180 C60 H60 120.0

loop_
_geom_bond_atom_site_label_1
_geom_bond_atom_site_label_2
_geom_bond_distance
Cu4 Cu5 2.9868(11)
Cu4 Cu3 2.9713(12)
Cu4 O16 1.981(4)
Cu4 O17 1.918(4)
Cu4 O33 1.949(4)
Cu4 O32 1.955(4)
Cu5 O16 1.979(4)
Cu5 O17 2.157(4)
Cu5 O23 1.919(4)
Cu5 N4 1.995(5)
Cu5 N3 2.013(5)
Cu1 O25 1.959(4)
Cu1 O35 2.175(4)
Cu1 O26 1.930(4)
Cu1 N5 2.002(5)
Cu1 N6 2.028(5)
Cu2 Na1 3.169(3)
Cu2 O25 1.994(4)
Cu2 O35 1.941(4)
Cu2 O27 1.936(4)
Cu2 O34 1.920(5)
Cu3 O33 2.022(4)
Cu3 O32 1.956(4)
Cu3 O31 1.916(5)
Cu3 N1 1.996(5)
Cu3 N2 2.214(6)
Si10 O21 1.625(4)
Si10 O23 1.591(4)
Si10 O22 1.639(4)
Si10 C41 1.865(6)
Si9 O12 1.628(4)
Si9 O16 1.607(4)
Si9 O22 1.631(4)
Si9 C144 1.834(14)
Si9 C150 1.900(8)
Si8 O12 1.636(4)
Si8 O33 1.607(4)
Si8 O13 1.624(4)
Si8 C66 1.862(6)
Si3 O17 1.592(4)
Si3 O18 1.614(4)
Si3 O28 1.658(4)
Si3 C53 1.856(6)
Si11 O21 1.625(4)
Si11 O19 1.637(4)
Si11 O26 1.596(4)
Si11 C108 1.886(4)
Si11 C114 1.880(19)
Si7 O13 1.617(4)
Si7 O36 1.611(4)
Si7 O14 1.620(4)
Si7 C120 1.886(14)
Si7 C126 1.842(5)
Si12 O25 1.611(4)
Si12 O19 1.619(4)
Si12 O20 1.629(4)
Si12 C47 1.877(6)
Si4 Na1 3.351(3)
Si4 O18 1.633(4)
Si4 O20 1.631(4)
Si4 O27 1.590(4)
Si4 C138 1.851(14)
Si4 C132 1.882(6)
Si6 O35 1.608(4)
Si6 O14 1.628(4)
Si6 O15 1.617(5)
Si6 C72 1.859(7)
Si2 Na1 3.124(3)
Si2 O28 1.642(4)
Si2 O32 1.609(4)
Si2 O30 1.633(5)
Si2 C59 1.868(7)
Si1 O30 1.660(5)
Si1 O29 1.616(6)
Si1 O31 1.597(6)
Si1 C170 1.896(9)
Si1 C176 1.913(8)
Si5 Na1 3.400(3)
Si5 O15 1.641(5)
Si5 O34 1.578(5)
Si5 O29 1.633(6)
Si5 C156 1.926(13)
Si5 C163 1.808(16)
Na1 O28 2.481(5)
Na1 O27 2.282(5)
Na1 O30 2.515(5)
Na1 O34 2.227(5)
Na1 O9 2.519(13)
Na1 O8 2.211(10)
Na1 O7 2.451(18)
O36 H36 0.8400
O24 H24C 0.8501
O24 H24D 0.8500
N5 C82 1.368(8)
N5 C78 1.328(8)
N4 C98 1.334(8)
N4 C102 1.361(8)
N3 C103 1.348(8)
N3 C107 1.350(8)
N1 C92 1.357(9)
N1 C88 1.338(9)
N6 C83 1.363(8)
N6 C87 1.331(8)
N2 C93 1.351(9)
N2 C97 1.301(10)
C53 C58 1.386(9)
C53 C54 1.394(9)
C144 C145 1.42(2)
C144 C149 1.43(2)
O10 C20 1.415(10)
O10 C17 1.426(5)
C103 C102 1.477(10)
C103 C104 1.400(9)
C71 H71 0.9500
C71 C66 1.416(9)
C71 C70 1.405(9)
C98 H98 0.9500
C98 C99 1.395(9)
C120 C121 1.47(2)
C120 C125 1.30(3)
C66 C67 1.391(9)
C102 C101 1.383(9)
C59 C65 1.394(9)
C59 C61 1.395(9)
C83 C82 1.466(9)
C83 C84 1.378(9)
C82 C81 1.385(9)
C92 C93 1.468(10)
C92 C91 1.400(10)
C78 H78 0.9500
C78 C79 1.389(9)
C58 H58 0.9500
C58 C57 1.396(9)
C41 C46 1.401(9)
C41 C42 1.389(9)
C67 H67 0.9500
C67 C68 1.399(9)
C65 H65 0.9500
C65 C64 1.389(10)
C93 C94 1.403(10)
C46 H46 0.9500
C46 C45 1.391(9)
C54 H54 0.9500
C54 C55 1.385(10)
C42 H42 0.9500
C42 C43 1.389(9)
C100 H100 0.9500
C100 C101 1.383(11)
C100 C99 1.372(11)
C87 H87 0.9500
C87 C86 1.375(10)
C88 H88 0.9500
C88 C89 1.383(10)
C47 C52 1.379(10)
C47 C48 1.385(11)
C108 C109 1.3900
C108 C113 1.3900
C109 H109 0.9500
C109 C110 1.3900
C110 H110 0.9500
C110 C111 1.3900
C111 H111 0.9500
C111 C112 1.3900
C112 H112 0.9500
C112 C113 1.3900
C113 H113 0.9500
C101 H101 0.9500
C145 H145 0.9500
C145 C146 1.40(2)
C107 H107 0.9500
C107 C106 1.378(9)
C44 H44 0.9500
C44 C43 1.394(10)
C44 C45 1.372(11)
C99 H99 0.9500
C149 H149 0.9500
C149 C148 1.39(2)
C70 H70 0.9500
C70 C69 1.387(11)
C43 H43 0.9500
C45 H45 0.9500
C72 C73 1.396(10)
C72 C77 1.404(10)
C86 H86 0.9500
C86 C85 1.388(11)
C61 H61 0.9500
C61 C62 1.401(11)
C84 H84 0.9500
C84 C85 1.381(11)
C81 H81 0.9500
C81 C80 1.375(10)
C138 C139 1.46(2)
C138 C143 1.36(3)
C68 H68 0.9500
C68 C69 1.395(11)
C104 H104 0.9500
C104 C105 1.364(11)
C91 H91 0.9500
C91 C90 1.385(12)
C57 H57 0.9500
C57 C56 1.351(12)
C64 H64 0.9500
C64 C63 1.376(12)
C106 H106 0.9500
C106 C105 1.398(11)
C52 H52 0.9500
C52 C51 1.380(12)
C90 H90 0.9500
C90 C89 1.368(12)
C48 H48 0.9500
C48 C49 1.402(10)
C49 H49 0.9500
C49 C50 1.381(16)
C97 H97 0.9500
C97 C96 1.430(13)
C85 H85 0.9500
C121 H121 0.9500
C121 C122 1.40(2)
C69 H69 0.9500
C62 H62 0.9500
C62 C63 1.396(11)
C50 H50 0.9500
C50 C51 1.347(16)
C79 H79 0.9500
C79 C80 1.380(10)
C80 H80 0.9500
C56 H56 0.9500
C56 C55 1.387(12)
C73 H73 0.9500
C73 C74 1.404(11)
C20 H20A 0.9900
C20 H20B 0.9900
C20 C19 1.527(12)
C77 H77 0.9500
C77 C76 1.379(11)
C63 H63 0.9500
C19 H19A 0.9900
C19 H19B 0.9900
C19 C18 1.501(12)
C89 H89 0.9500
C55 H55 0.9500
C94 H94 0.9500
C94 C95 1.359(12)
C96 H96 0.9500
C96 C95 1.378(14)
C105 H105 0.9500
C95 H95 0.9500
C125 H125 0.9500
C125 C124 1.38(3)
C76 H76 0.9500
C76 C75 1.367(14)
C51 H51 0.9500
C139 H139 0.9500
C139 C140 1.41(2)
C74 H74 0.9500
C74 C75 1.362(14)
C156 C157 1.338(18)
C156 C161 1.42(2)
C122 H122 0.9500
C122 C123 1.40(2)
C141 H141 0.9500
C141 C140 1.42(2)
C141 C142 1.29(2)
C148 H148 0.9500
C148 C147 1.37(3)
C173 H173 0.9500
C173 C172 1.3900
C173 C174 1.3900
C172 H172 0.9500
C172 C171 1.3900
C171 H171 0.9500
C171 C170 1.3900
C170 C175 1.3900
C175 H175 0.9500
C175 C174 1.3900
C174 H174 0.9500
C75 H75 0.9500
C140 H140 0.9500
C18 H18A 0.9900
C18 H18B 0.9900
C18 C17 1.524(5)
C17 H17A 0.9900
C17 H17B 0.9900
C123 H123 0.9500
C123 C124 1.39(3)
C146 H146 0.9500
C146 C147 1.35(2)
C124 H124 0.9500
C147 H147 0.9500
C143 H143 0.9500
C143 C142 1.37(2)
C157 H157 0.9500
C157 C158 1.417(19)
C142 H142 0.9500
C158 H158 0.9500
C158 C159 1.32(2)
C161 H161 0.9500
C161 C168 1.45(3)
C159 H159 0.9500
C159 C168 1.37(3)
C168 H168 0.9500
O4 C28 1.4419
O4 C25 1.4430
C28 H28A 0.9900
C28 H28B 0.9900
C28 C27 1.5357
C27 H27A 0.9900
C27 H27B 0.9900
C27 C26 1.5372
C26 H26A 0.9900
C26 H26B 0.9900
C26 C25 1.5351
C25 H25A 0.9900
C25 H25B 0.9900
O9 C29 1.4446
O9 C32 1.4430
C29 H29A 0.9900
C29 H29B 0.9900
C29 C30 1.5346
C30 H30A 0.9900
C30 H30B 0.9900
C30 C31 1.5379
C31 H31A 0.9900
C31 H31B 0.9900
C31 C32 1.5354
C32 H32A 0.9900
C32 H32B 0.9900
O8 C37 1.4444
O8 C40 1.4422
C37 H37A 0.9900
C37 H37B 0.9900
C37 C38 1.5358
C38 H38A 0.9900
C38 H38B 0.9900
C38 C39 1.5382
C39 H39A 0.9900
C39 H39B 0.9900
C39 C40 1.5353
C40 H40A 0.9900
C40 H40B 0.9900
O3 C21 1.4438
O3 C24 1.4444
C21 H21A 0.9900
C21 H21B 0.9900
C21 C22 1.5362
C22 H22A 0.9900
C22 H22B 0.9900
C22 C23 1.5383
C23 H23A 0.9900
C23 H23B 0.9900
C23 C24 1.5354
C24 H24A 0.9900
C24 H24B 0.9900
C126 C127 1.3776
C126 C131 1.4297
C127 H127 0.9500
C127 C128 1.3753
C128 H128 0.9500
C128 C129 1.3759
C129 H129 0.9500
C129 C130 1.3953
C130 H130 0.9500
C130 C131 1.4131
C131 H131 0.9500
C132 C137 1.4229
C132 C133 1.2972
C137 H137 0.9500
C137 C136 1.3758
C136 H136 0.9500
C136 C135 1.4277
C135 H135 0.9500
C135 C134 1.3075
C134 H134 0.9500
C134 C133 1.3824
C133 H133 0.9500
C36 H36A 0.9900
C36 H36B 0.9900
C36 C35 1.4427
C36 O7 1.4438
C35 H35A 0.9900
C35 H35B 0.9900
C35 C34 1.5352
C34 H34A 0.9900
C34 H34B 0.9900
C34 C33 1.5385
C33 H33A 0.9900
C33 H33B 0.9900
C33 O7 1.5345
C154 H154 0.9500
C154 C155 1.3900
C154 C153 1.3900
C155 H155 0.9500
C155 C150 1.3900
C150 C151 1.3900
C151 H151 0.9500
C151 C152 1.3900
C152 H152 0.9500
C152 C153 1.3900
C153 H153 0.9500
C163 C162 1.3900
C163 C164 1.3900
C162 H162 0.9500
C162 C169 1.3900
C169 H169 0.9500
C169 C167 1.3900
C167 H167 0.9500
C167 C165 1.3900
C165 H165 0.9500
C165 C164 1.3900
C164 H164 0.9500
C118 H118 0.9500
C118 C119 1.3900
C118 C117 1.3900
C119 H119 0.9500
C119 C114 1.3900
C114 C115 1.3900
C115 H115 0.9500
C115 C116 1.3900
C116 H116 0.9500
C116 C117 1.3900
C117 H117 0.9500
C176 C177 1.3900
C176 C60 1.3900
C177 H177 0.9500
C177 C178 1.3900
C178 H178 0.9500
C178 C179 1.3900
C179 H179 0.9500
C179 C180 1.3900
C180 H180 0.9500
C180 C60 1.3900
C60 H60 0.9500

loop_
_geom_torsion_atom_site_label_1
_geom_torsion_atom_site_label_2
_geom_torsion_atom_site_label_3
_geom_torsion_atom_site_label_4
_geom_torsion
Cu5 N4 C98 C99 177.2(5)
Cu5 N4 C102 C103 -0.5(7)
Cu5 N4 C102 C101 -177.1(5)
Cu5 N3 C103 C102 -3.3(7)
Cu5 N3 C103 C104 175.9(5)
Cu5 N3 C107 C106 -173.0(5)
Cu1 N5 C82 C83 -1.8(8)
Cu1 N5 C82 C81 178.9(5)
Cu1 N5 C78 C79 -179.5(6)
Cu1 N6 C83 C82 -3.0(8)
Cu1 N6 C83 C84 175.2(6)
Cu1 N6 C87 C86 -173.6(6)
Cu3 N1 C92 C93 -6.9(7)
Cu3 N1 C92 C91 175.1(5)
Cu3 N1 C88 C89 -175.8(5)
Cu3 N2 C93 C92 -0.3(6)
Cu3 N2 C93 C94 178.0(5)
Cu3 N2 C97 C96 -174.9(5)
Si10 C41 C46 C45 -172.3(5)
Si10 C41 C42 C43 171.9(5)
Si9 C144 C145 C146 178.0(14)
Si9 C144 C149 C148 177.7(14)
Si9 C150 C151 C152 173.7(9)
Si8 C66 C67 C68 -172.7(5)
Si3 C53 C58 C57 179.9(5)
Si3 C53 C54 C55 -179.8(6)
Si11 C108 C109 C110 178.1(4)
Si11 C108 C113 C112 -178.0(4)
Si11 C114 C115 C116 154(4)
Si7 C120 C121 C122 -174.9(11)
Si7 C120 C125 C124 170.8(16)
Si7 C126 C127 C128 -174.04(19)
Si7 C126 C131 C130 175.24(19)
Si12 C47 C52 C51 175.6(6)
Si12 C47 C48 C49 -175.1(5)
Si4 C138 C139 C140 -177.1(15)
Si4 C138 C143 C142 -178.6(14)
Si4 C132 C137 C136 177.0(3)
Si4 C132 C133 C134 -176.3(3)
Si6 C72 C73 C74 176.6(7)
Si6 C72 C77 C76 -176.5(7)
Si2 C59 C65 C64 -176.8(6)
Si2 C59 C61 C62 177.4(7)
Si1 C170 C175 C174 -173.5(9)
Si1 C176 C177 C178 -179.3(7)
Si1 C176 C60 C180 179.3(8)
Si5 C156 C157 C158 176.7(11)
Si5 C156 C161 C168 -177.5(16)
Si5 C163 C162 C169 170.0(17)
Si5 C163 C164 C165 -169.1(19)
Na1 Si4 O18 Si3 4.5(5)
Na1 Si4 O20 Si12 31.3(5)
Na1 Si4 O27 Cu2 -126.4(5)
Na1 Si4 C138 C139 145.5(14)
Na1 Si4 C138 C143 -13.0(16)
Na1 Si4 C132 C137 -32.6(3)
Na1 Si4 C132 C133 154.45(16)
Na1 Si2 O28 Si3 -144.1(4)
Na1 Si2 O32 Cu4 61.7(4)
Na1 Si2 O32 Cu3 -90.4(3)
Na1 Si2 O30 Si1 144.9(4)
Na1 Si2 C59 C65 122.4(5)
Na1 Si2 C59 C61 -54.0(7)
Na1 Si5 O15 Si6 -20.0(6)
Na1 Si5 O34 Cu2 175.7(8)
Na1 Si5 O29 Si1 -0.1(6)
Na1 Si5 C163 C162 43.8(12)
Na1 Si5 C163 C164 -146.6(14)
Na1 O9 C29 C30 -164.3(12)
Na1 O9 C32 C31 -172.1(17)
Na1 O8 C37 C38 -159.1(14)
Na1 O8 C40 C39 -177.7(17)
O12 Si9 O16 Cu4 -9.4(4)
O12 Si9 O16 Cu5 -147.7(2)
O12 Si9 O22 Si10 108.3(3)
O12 Si9 C144 C145 -3.8(15)
O12 Si9 C144 C149 174.6(10)
O12 Si8 O33 Cu4 22.1(4)
O12 Si8 O33 Cu3 -173.9(3)
O12 Si8 O13 Si7 -31.6(6)
O12 Si8 C66 C71 -108.5(5)
O12 Si8 C66 C67 66.1(5)
O25 Si12 O19 Si11 1.8(4)
O25 Si12 O20 Si4 -20.8(4)
O25 Si12 C47 C52 64.9(6)
O25 Si12 C47 C48 -117.3(5)
O35 Si6 O14 Si7 -2.8(6)
O35 Si6 O15 Si5 -5.8(5)
O35 Si6 C72 C73 117.5(6)
O35 Si6 C72 C77 -64.8(7)
O16 Si9 O12 Si8 -9.8(4)
O16 Si9 O22 Si10 -13.7(4)
O16 Si9 C144 C145 116.3(13)
O16 Si9 C144 C149 -65.2(12)
O21 Si10 O23 Cu5 153.6(2)
O21 Si10 O22 Si9 -112.6(3)
O21 Si10 C41 C46 91.4(5)
O21 Si10 C41 C42 -79.4(6)
O21 Si11 O19 Si12 -108.4(4)
O21 Si11 O26 Cu1 131.0(3)
O21 Si11 C108 C109 -82.7(3)
O21 Si11 C108 C113 95.3(4)
O21 Si11 C114 C119 39(4)
O21 Si11 C114 C115 -115(3)
O17 Si3 O18 Si4 112.8(6)
O17 Si3 O28 Si2 18.2(4)
O17 Si3 O28 Na1 -117.2(3)
O17 Si3 C53 C58 -28.4(6)
O17 Si3 C53 C54 151.2(5)
O19 Si11 O21 Si10 -13.5(5)
O19 Si11 O26 Cu1 10.4(4)
O19 Si11 C108 C109 33.2(4)
O19 Si11 C108 C113 -148.8(3)
O19 Si11 C114 C119 171(3)
O19 Si11 C114 C115 18(3)
O19 Si12 O25 Cu1 -37.9(3)
O19 Si12 O25 Cu2 115.7(3)
O19 Si12 O20 Si4 -143.2(3)
O19 Si12 C47 C52 -173.8(5)
O19 Si12 C47 C48 4.0(6)
O23 Si10 O21 Si11 48.5(5)
O23 Si10 O22 Si9 10.2(4)
O23 Si10 C41 C46 -31.3(6)
O23 Si10 C41 C42 157.8(5)
O22 Si10 O21 Si11 170.9(4)
O22 Si10 O23 Cu5 34.8(3)
O22 Si10 C41 C46 -155.9(5)
O22 Si10 C41 C42 33.2(6)
O22 Si9 O12 Si8 -131.7(3)
O22 Si9 O16 Cu4 112.2(3)
O22 Si9 O16 Cu5 -26.2(3)
O22 Si9 C144 C145 -120.8(13)
O22 Si9 C144 C149 57.6(12)
O33 Si8 O12 Si9 4.2(4)
O33 Si8 O13 Si7 90.3(5)
O33 Si8 C66 C71 130.9(5)
O33 Si8 C66 C67 -54.4(6)
O18 Si3 O17 Cu4 -91.6(3)
O18 Si3 O17 Cu5 42.1(3)
O18 Si3 O28 Si2 142.5(3)
O18 Si3 O28 Na1 7.1(3)
O18 Si3 C53 C58 -152.9(5)
O18 Si3 C53 C54 26.7(6)
O18 Si4 O20 Si12 133.3(3)
O18 Si4 O27 Cu2 -87.1(4)
O18 Si4 O27 Na1 39.4(3)
O18 Si4 C138 C139 60.1(16)
O18 Si4 C138 C143 -98.4(15)
O18 Si4 C132 C137 -120.8(2)
O18 Si4 C132 C133 66.3(3)
O28 Si3 O17 Cu4 28.6(4)
O28 Si3 O17 Cu5 162.3(2)
O28 Si3 O18 Si4 -8.4(6)
O28 Si3 C53 C58 91.5(5)
O28 Si3 C53 C54 -88.9(5)
O28 Si2 O32 Cu4 4.3(4)
O28 Si2 O32 Cu3 -147.8(3)
O28 Si2 O30 Si1 153.8(3)
O28 Si2 O30 Na1 8.9(2)
O28 Si2 C59 C65 178.1(5)
O28 Si2 C59 C61 1.6(7)
O13 Si8 O12 Si9 127.6(4)
O13 Si8 O33 Cu4 -100.3(3)
O13 Si8 O33 Cu3 63.6(4)
O13 Si8 C66 C71 7.7(5)
O13 Si8 C66 C67 -177.7(5)
O13 Si7 O14 Si6 120.5(5)
O13 Si7 C120 C121 -115.6(10)
O13 Si7 C120 C125 68.6(17)
O13 Si7 C126 C127 -106.4(2)
O13 Si7 C126 C131 79.0(2)
O20 Si12 O25 Cu1 -159.6(2)
O20 Si12 O25 Cu2 -6.0(4)
O20 Si12 O19 Si11 123.8(3)
O20 Si12 C47 C52 -56.1(6)
O20 Si12 C47 C48 121.7(5)
O20 Si4 O18 Si3 -141.4(5)
O20 Si4 O27 Cu2 32.5(4)
O20 Si4 O27 Na1 158.9(2)
O20 Si4 C138 C139 -54.1(15)
O20 Si4 C138 C143 147.4(15)
O20 Si4 C132 C137 128.1(2)
O20 Si4 C132 C133 -44.8(3)
O32 Si2 O28 Si3 -32.7(4)
O32 Si2 O28 Na1 111.4(2)
O32 Si2 O30 Si1 33.7(4)
O32 Si2 O30 Na1 -111.2(2)
O32 Si2 C59 C65 -58.4(6)
O32 Si2 C59 C61 125.1(6)
O26 Si11 O21 Si10 -135.9(4)
O26 Si11 O19 Si12 12.0(4)
O26 Si11 C108 C109 156.0(3)
O26 Si11 C108 C113 -25.9(4)
O26 Si11 C114 C119 -75(3)
O26 Si11 C114 C115 132(2)
O27 Si4 O18 Si3 -17.9(6)
O27 Si4 O20 Si12 9.2(4)
O27 Si4 C138 C139 -178.8(14)
O27 Si4 C138 C143 22.7(17)
O27 Si4 C132 C137 5.2(4)
O27 Si4 C132 C133 -167.7(2)
O36 Si7 O13 Si8 -10.9(6)
O36 Si7 O14 Si6 3.5(6)
O36 Si7 C120 C121 4.3(12)
O36 Si7 C120 C125 -171.6(15)
O36 Si7 C126 C127 10.1(3)
O36 Si7 C126 C131 -164.5(2)
O14 Si7 O13 Si8 -133.0(5)
O14 Si7 C120 C121 129.8(10)
O14 Si7 C120 C125 -46.0(17)
O14 Si7 C126 C127 133.2(2)
O14 Si7 C126 C131 -41.4(3)
O14 Si6 O35 Cu1 75.9(4)
O14 Si6 O35 Cu2 -102.1(3)
O14 Si6 O15 Si5 117.9(4)
O14 Si6 C72 C73 -5.8(7)
O14 Si6 C72 C77 171.9(6)
O15 Si6 O35 Cu1 -162.8(3)
O15 Si6 O35 Cu2 19.2(4)
O15 Si6 O14 Si7 -127.1(5)
O15 Si6 C72 C73 -119.8(7)
O15 Si6 C72 C77 57.9(7)
O15 Si5 O34 Cu2 10.5(6)
O15 Si5 O34 Na1 -165.2(3)
O15 Si5 O29 Si1 145.2(6)
O15 Si5 C163 C162 -112.8(12)
O15 Si5 C163 C164 56.7(16)
O30 Si2 O28 Si3 -153.1(3)
O30 Si2 O28 Na1 -9.0(2)
O30 Si2 O32 Cu4 120.7(3)
O30 Si2 O32 Cu3 -31.4(4)
O30 Si2 C59 C65 65.5(6)
O30 Si2 C59 C61 -110.9(6)
O30 Si1 O29 Si5 -7.8(7)
O30 Si1 O31 Cu3 -55.5(4)
O30 Si1 C170 C171 -32.1(9)
O30 Si1 C170 C175 141.1(7)
O34 Si5 O15 Si6 -7.0(5)
O34 Si5 O29 Si1 22.0(7)
O34 Si5 C163 C162 15.7(13)
O34 Si5 C163 C164 -174.8(13)
O29 Si1 O30 Si2 -119.1(4)
O29 Si1 O30 Na1 14.7(4)
O29 Si1 O31 Cu3 65.2(4)
O29 Si1 C170 C171 -150.4(8)
O29 Si1 C170 C175 22.8(8)
O29 Si5 O15 Si6 -130.4(4)
O29 Si5 O34 Cu2 130.4(5)
O29 Si5 O34 Na1 -45.3(5)
O29 Si5 C163 C162 132.7(11)
O29 Si5 C163 C164 -57.7(15)
N5 C82 C81 C80 1.3(11)
N5 C78 C79 C80 -0.3(12)
O31 Si1 O30 Si2 5.9(4)
O31 Si1 O30 Na1 139.7(3)
O31 Si1 O29 Si5 -129.0(6)
O31 Si1 C170 C171 83.7(8)
O31 Si1 C170 C175 -103.1(7)
N4 C98 C99 C100 0.1(11)
N4 C102 C101 C100 -0.9(10)
N3 C103 C102 N4 2.5(8)
N3 C103 C102 C101 179.0(6)
N3 C103 C104 C105 -3.3(10)
N3 C107 C106 C105 -1.0(11)
N1 C92 C93 N2 4.5(8)
N1 C92 C93 C94 -173.8(6)
N1 C92 C91 C90 0.9(10)
N1 C88 C89 C90 0.9(11)
N6 C83 C82 N5 3.1(9)
N6 C83 C82 C81 -177.6(7)
N6 C83 C84 C85 -1.3(12)
N6 C87 C86 C85 -0.5(12)
N2 C93 C94 C95 -3.2(10)
N2 C97 C96 C95 -0.5(12)
C53 Si3 O17 Cu4 148.4(3)
C53 Si3 O17 Cu5 -77.9(3)
C53 Si3 O18 Si4 -125.1(6)
C53 Si3 O28 Si2 -102.5(4)
C53 Si3 O28 Na1 122.1(3)
C53 C58 C57 C56 1.1(11)
C53 C54 C55 C56 -1.3(12)
C144 Si9 O12 Si8 111.9(6)
C144 Si9 O16 Cu4 -125.9(7)
C144 Si9 O16 Cu5 95.7(7)
C144 Si9 O22 Si10 -138.1(7)
C144 C145 C146 C147 3(3)
C144 C149 C148 C147 6(2)
O10 C20 C19 C18 14.3(9)
C103 N3 C107 C106 -0.1(10)
C103 C102 C101 C100 -177.0(7)
C103 C104 C105 C106 2.1(12)
C71 C66 C67 C68 2.1(9)
C71 C70 C69 C68 2.4(10)
C98 N4 C102 C103 176.5(5)
C98 N4 C102 C101 0.0(9)
C120 Si7 O13 Si8 116.9(8)
C120 Si7 O14 Si6 -125.4(7)
C120 C121 C122 C123 1(2)
C120 C125 C124 C123 7(3)
C66 Si8 O12 Si9 -120.5(4)
C66 Si8 O33 Cu4 140.5(3)
C66 Si8 O33 Cu3 -55.5(4)
C66 Si8 O13 Si7 -144.2(5)
C66 C71 C70 C69 -1.9(10)
C66 C67 C68 C69 -1.7(9)
C102 N4 C98 C99 0.4(9)
C102 C103 C104 C105 175.9(7)
C59 Si2 O28 Si3 92.4(4)
C59 Si2 O28 Na1 -123.5(2)
C59 Si2 O32 Cu4 -117.5(4)
C59 Si2 O32 Cu3 90.4(4)
C59 Si2 O30 Si1 -91.5(4)
C59 Si2 O30 Na1 123.5(2)
C59 C65 C64 C63 -0.6(12)
C59 C61 C62 C63 -0.7(14)
C83 N6 C87 C86 -0.7(11)
C83 C82 C81 C80 -177.9(7)
C83 C84 C85 C86 0.1(13)
C82 N5 C78 C79 1.7(11)
C82 C83 C84 C85 176.7(7)
C82 C81 C80 C79 0.0(12)
C92 N1 C88 C89 -1.0(10)
C92 C93 C94 C95 174.9(6)
C92 C91 C90 C89 -0.9(11)
C78 N5 C82 C83 177.1(6)
C78 N5 C82 C81 -2.2(10)
C78 C79 C80 C81 -0.5(12)
C58 C53 C54 C55 -0.1(10)
C58 C57 C56 C55 -2.6(12)
C41 Si10 O21 Si11 -74.4(5)
C41 Si10 O23 Cu5 -88.0(3)
C41 Si10 O22 Si9 135.2(3)
C41 C46 C45 C44 0.9(11)
C41 C42 C43 C44 -1.0(11)
C67 C68 C69 C70 -0.6(10)
C65 C59 C61 C62 0.9(12)
C65 C64 C63 C62 0.7(14)
C93 N2 C97 C96 -2.7(10)
C93 C92 C91 C90 -176.9(6)
C93 C94 C95 C96 0.0(11)
C46 C41 C42 C43 1.0(10)
C54 C53 C58 C57 0.3(10)
C42 C41 C46 C45 -1.0(10)
C87 N6 C83 C82 -176.6(6)
C87 N6 C83 C84 1.6(10)
C87 C86 C85 C84 0.8(13)
C88 N1 C92 C93 178.0(6)
C88 N1 C92 C91 0.1(9)
C47 Si12 O25 Cu1 81.0(3)
C47 Si12 O25 Cu2 -125.4(3)
C47 Si12 O19 Si11 -120.0(4)
C47 Si12 O20 Si4 101.0(4)
C47 C52 C51 C50 0.2(12)
C47 C48 C49 C50 -1.3(11)
C108 Si11 O21 Si10 99.1(5)
C108 Si11 O19 Si12 136.6(3)
C108 Si11 O26 Cu1 -108.1(3)
C108 C109 C110 C111 0.0
C109 C108 C113 C112 0.0
C109 C110 C111 C112 0.0
C110 C111 C112 C113 0.0
C111 C112 C113 C108 0.0
C113 C108 C109 C110 0.0
C101 C100 C99 C98 -1.0(11)
C145 C144 C149 C148 -4(2)
C145 C146 C147 C148 -1(3)
C107 N3 C103 C102 -177.0(6)
C107 N3 C103 C104 2.2(9)
C107 C106 C105 C104 0.0(12)
C99 C100 C101 C102 1.4(11)
C149 C144 C145 C146 -1(2)
C149 C148 C147 C146 -4(3)
C70 C71 C66 Si8 174.7(5)
C70 C71 C66 C67 -0.3(9)
C43 C44 C45 C46 -0.9(12)
C45 C44 C43 C42 1.0(12)
C72 Si6 O35 Cu1 -44.8(4)
C72 Si6 O35 Cu2 137.2(4)
C72 Si6 O14 Si7 120.8(5)
C72 Si6 O15 Si5 -128.2(4)
C72 C73 C74 C75 -0.2(15)
C72 C77 C76 C75 -0.1(16)
C61 C59 C65 C64 -0.2(11)
C61 C62 C63 C64 -0.1(15)
C84 C83 C82 N5 -175.0(7)
C84 C83 C82 C81 4.3(12)
C138 Si4 O18 Si3 99.4(9)
C138 Si4 O20 Si12 -112.9(6)
C138 Si4 O27 Cu2 157.4(6)
C138 Si4 O27 Na1 -76.2(6)
C138 C139 C140 C141 1(3)
C138 C143 C142 C141 -13(3)
C104 C103 C102 N4 -176.7(6)
C104 C103 C102 C101 -0.2(10)
C91 C92 C93 N2 -177.6(6)
C91 C92 C93 C94 4.1(10)
C91 C90 C89 C88 0.1(12)
C57 C56 C55 C54 2.7(13)
C52 C47 C48 C49 2.8(10)
C48 C47 C52 C51 -2.3(10)
C48 C49 C50 C51 -0.8(12)
C49 C50 C51 C52 1.3(13)
C97 N2 C93 C92 -173.8(6)
C97 N2 C93 C94 4.5(9)
C97 C96 C95 C94 1.7(12)
C121 C120 C125 C124 -5(3)
C121 C122 C123 C124 1(2)
C73 C72 C77 C76 1.4(13)
C73 C74 C75 C76 1.4(17)
C20 O10 C17 C18 41.8(10)
C20 C19 C18 C17 10.3(9)
C77 C72 C73 C74 -1.2(12)
C77 C76 C75 C74 -1.3(17)
C19 C18 C17 O10 -31.5(11)
C125 C120 C121 C122 1(2)
C139 C138 C143 C142 22(3)
C156 Si5 O15 Si6 112.9(5)
C156 Si5 O34 Cu2 -104.9(6)
C156 Si5 O34 Na1 79.4(6)
C156 Si5 O29 Si1 -102.9(7)
C156 C157 C158 C159 -3(2)
C156 C161 C168 C159 3(3)
C122 C123 C124 C125 -4(3)
C173 C172 C171 C170 0.0
C172 C173 C174 C175 0.0
C172 C171 C170 Si1 172.9(10)
C172 C171 C170 C175 0.0
C171 C170 C175 C174 0.0
C170 Si1 O30 Si2 119.5(5)
C170 Si1 O30 Na1 -106.7(5)
C170 Si1 O29 Si5 110.4(7)
C170 Si1 O31 Cu3 -170.4(5)
C170 C175 C174 C173 0.0
C174 C173 C172 C171 0.0
C140 C141 C142 C143 -4(3)
C17 O10 C20 C19 -35.2(9)
C143 C138 C139 C140 -16(3)
C157 C156 C161 C168 -7(3)
C157 C158 C159 C168 -2(3)
C142 C141 C140 C139 9(3)
C158 C159 C168 C161 2(3)
C161 C156 C157 C158 7(2)
O4 C28 C27 C26 -31.4
C28 O4 C25 C26 12.3
C28 C27 C26 C25 37.3
C27 C26 C25 O4 -31.4
C25 O4 C28 C27 12.3
O9 C29 C30 C31 -31.6
C29 O9 C32 C31 12.4
C29 C30 C31 C32 37.5
C30 C31 C32 O9 -31.6
C32 O9 C29 C30 12.3
O8 C37 C38 C39 -31.6
C37 O8 C40 C39 12.3
C37 C38 C39 C40 37.4
C38 C39 C40 O8 -31.6
C40 O8 C37 C38 12.4
O3 C21 C22 C23 -31.6
C21 O3 C24 C23 12.4
C21 C22 C23 C24 37.5
C22 C23 C24 O3 -31.6
C24 O3 C21 C22 12.3
C126 Si7 O13 Si8 107.2(5)
C126 Si7 O14 Si6 -116.4(5)
C126 C127 C128 C129 0.0
C127 C126 C131 C130 0.8
C127 C128 C129 C130 -1.5
C128 C129 C130 C131 2.5
C129 C130 C131 C126 -2.1
C131 C126 C127 C128 0.3
C132 Si4 O18 Si3 108.5(6)
C132 Si4 O20 Si12 -114.7(4)
C132 Si4 O27 Cu2 150.6(4)
C132 Si4 O27 Na1 -83.0(4)
C132 C137 C136 C135 -0.5
C137 C132 C133 C134 10.8
C137 C136 C135 C134 9.7
C136 C135 C134 C133 -9.0
C135 C134 C133 C132 -1.5
C133 C132 C137 C136 -9.4
C36 C35 C34 C33 -31.5
C35 C36 O7 Na1 132.2(16)
C35 C36 O7 C33 12.3
C35 C34 C33 O7 37.4
C34 C33 O7 Na1 -154.1(14)
C34 C33 O7 C36 -31.5
O7 C36 C35 C34 12.4
C154 C155 C150 Si9 -173.7(9)
C154 C155 C150 C151 0.0
C155 C154 C153 C152 0.0
C155 C150 C151 C152 0.0
C150 Si9 O12 Si8 111.4(5)
C150 Si9 O16 Cu4 -133.2(4)
C150 Si9 O16 Cu5 88.5(5)
C150 Si9 O22 Si10 -130.3(5)
C150 C151 C152 C153 0.0
C151 C152 C153 C154 0.0
C153 C154 C155 C150 0.0
C163 Si5 O15 Si6 119.1(8)
C163 Si5 O34 Cu2 -121.5(9)
C163 Si5 O34 Na1 62.8(9)
C163 Si5 O29 Si1 -91.2(9)
C163 C162 C169 C167 0.0
C162 C163 C164 C165 0.0
C162 C169 C167 C165 0.0
C169 C167 C165 C164 0.0
C167 C165 C164 C163 0.0
C164 C163 C162 C169 0.0
C118 C119 C114 Si11 -151(4)
C118 C119 C114 C115 0.0
C119 C118 C117 C116 0.0
C119 C114 C115 C116 0.0
C114 Si11 O21 Si10 120(2)
C114 Si11 O19 Si12 112.3(17)
C114 Si11 O26 Cu1 -103.3(15)
C114 C115 C116 C117 0.0
C115 C116 C117 C118 0.0
C117 C118 C119 C114 0.0
C176 Si1 O30 Si2 132.3(4)
C176 Si1 O30 Na1 -93.9(4)
C176 Si1 O29 Si5 105.9(7)
C176 Si1 O31 Cu3 -177.7(4)
C176 C177 C178 C179 0.0
C177 C176 C60 C180 0.0
C177 C178 C179 C180 0.0
C178 C179 C180 C60 0.0
C179 C180 C60 C176 0.0
C60 C176 C177 C178 0.0

loop_
_smtbx_masks_void_nr
_smtbx_masks_void_average_x
_smtbx_masks_void_average_y
_smtbx_masks_void_average_z
_smtbx_masks_void_volume
_smtbx_masks_void_count_electrons
1 0.000 -0.376 -0.703 2402.3 594.8
2 0.463 0.621 0.097 29.0 0.0
3 0.463 0.879 0.597 29.0 0.0
4 0.537 0.121 0.403 29.0 0.0
5 0.537 0.379 0.903 29.0 0.0
